data_7106126
_publ_author_name 'Beatrice Braun Irmgard Kalf Ulli Englert'
_publ_section_title
;
 One of the most complex &#x0093;small molecule structures&#x0094; ever
 reported: 16 independent molecules in the asymmetric unit for an
 ortho-palladated primary amine
;
_journal_name_full Chem.Commun.
_journal_page_first 3846
_journal_paper_doi 10.1039/c0cc05208f
_journal_volume 47
_journal_year 2011
_chemical_formula_moiety 'C14 H17 Cl N2 O Pd'
_chemical_formula_sum 'C14 H17 Cl N2 O Pd'
_chemical_formula_weight 371.15
_chemical_name_systematic
;
?
;
_space_group_IT_number 7
_symmetry_cell_setting monoclinic
_symmetry_space_group_name_Hall 'P -2yc'
_symmetry_space_group_name_H-M 'P 1 c 1'
_atom_sites_solution_hydrogens geom
_atom_sites_solution_primary direct
_atom_sites_solution_secondary difmap
_audit_creation_method SHELXL-97
_cell_angle_alpha 90.00
_cell_angle_beta 109.193(2)
_cell_angle_gamma 90.00
_cell_formula_units_Z 32
_cell_length_a 19.2521(11)
_cell_length_b 35.962(2)
_cell_length_c 18.2585(10)
_cell_measurement_reflns_used 9173
_cell_measurement_temperature 100(2)
_cell_measurement_theta_max 22.93
_cell_measurement_theta_min 2.19
_cell_volume 11938.5(12)
_computing_cell_refinement SMART
_computing_data_collection 'SMART (Bruker, 2001)'
_computing_data_reduction 'SAINT (Bruker, 1999)'
_computing_molecular_graphics 'PLATON (Spek, 2003)'
_computing_publication_material 'SHELXL97 (Sheldrick, 2008)'
_computing_structure_refinement 'SHELXL97 (Sheldrick, 2008)'
_computing_structure_solution 'SHELXS97 (Sheldrick, 2008)'
_diffrn_ambient_temperature 100(2)
_diffrn_measured_fraction_theta_full 1.000
_diffrn_measured_fraction_theta_max 1.000
_diffrn_measurement_device_type 'CCD area detector'
_diffrn_measurement_method '\w scans'
_diffrn_radiation_monochromator 'multilayer optics'
_diffrn_radiation_source 'Incoatec microsource'
_diffrn_radiation_type MoK\a
_diffrn_radiation_wavelength 0.71073
_diffrn_reflns_av_R_equivalents 0.1039
_diffrn_reflns_av_sigmaI/netI 0.1095
_diffrn_reflns_limit_h_max 23
_diffrn_reflns_limit_h_min -23
_diffrn_reflns_limit_k_max 44
_diffrn_reflns_limit_k_min -44
_diffrn_reflns_limit_l_max 22
_diffrn_reflns_limit_l_min -22
_diffrn_reflns_number 173251
_diffrn_reflns_theta_full 26.00
_diffrn_reflns_theta_max 26.00
_diffrn_reflns_theta_min 1.12
_exptl_absorpt_coefficient_mu 1.416
_exptl_absorpt_correction_T_max 0.848
_exptl_absorpt_correction_T_min 0.660
_exptl_absorpt_correction_type multi-scan
_exptl_absorpt_process_details 'MULABS (Spek, 2003)'
_exptl_crystal_colour colourless
_exptl_crystal_density_diffrn 1.652
_exptl_crystal_density_method 'not measured'
_exptl_crystal_description rod
_exptl_crystal_F_000 5952
_exptl_crystal_size_max 0.32
_exptl_crystal_size_mid 0.12
_exptl_crystal_size_min 0.12
_refine_diff_density_max 2.171
_refine_diff_density_min -1.053
_refine_diff_density_rms 0.133
_refine_ls_abs_structure_details 'Flack H D (1983), Acta Cryst. A39, 876-881'
_refine_ls_abs_structure_Flack 0.29(2)
_refine_ls_extinction_method none
_refine_ls_goodness_of_fit_ref 1.040
_refine_ls_hydrogen_treatment constr
_refine_ls_matrix_type fullcycle
_refine_ls_number_parameters 2769
_refine_ls_number_reflns 46704
_refine_ls_number_restraints 7237
_refine_ls_restrained_S_all 1.072
_refine_ls_R_factor_all 0.1036
_refine_ls_R_factor_gt 0.0672
_refine_ls_shift/su_max 0.001
_refine_ls_shift/su_mean 0.000
_refine_ls_structure_factor_coef Fsqd
_refine_ls_weighting_details 'calc w=1/[\s^2^(Fo^2^)+(0.0600P)^2^+0.0000P] where P=(Fo^2^+2Fc^2^)/3'
_refine_ls_weighting_scheme calc
_refine_ls_wR_factor_gt 0.1498
_refine_ls_wR_factor_ref 0.1626
_reflns_number_gt 29574
_reflns_number_total 46704
_reflns_threshold_expression >2sigma(I)
_cod_data_source_file c0cc05208f.txt
_cod_data_source_block compound1
_cod_original_sg_symbol_H-M 'P c'
_cod_database_code 7106126

loop_
_symmetry_equiv_pos_as_xyz
'x, y, z'
'x, -y, z+1/2'

loop_
_atom_site_label
_atom_site_type_symbol
_atom_site_fract_x
_atom_site_fract_y
_atom_site_fract_z
_atom_site_U_iso_or_equiv
_atom_site_adp_type
_atom_site_occupancy
_atom_site_symmetry_multiplicity
_atom_site_calc_flag
_atom_site_refinement_flags
_atom_site_disorder_assembly
_atom_site_disorder_group
Pd1 Pd 0.53068(4) 0.216723(19) 0.82908(4) 0.03110(17) Uani 1 1 d U . .
Cl1 Cl 0.62345(11) 0.26529(6) 0.86639(12) 0.0328(5) Uani 1 1 d U . .
O1 O 0.4032(3) 0.08321(15) 0.7982(4) 0.0506(18) Uani 1 1 d DU . .
N11 N 0.4446(3) 0.25271(18) 0.8110(3) 0.0331(17) Uani 1 1 d DU . .
H11A H 0.4323 0.2547 0.8555 0.040 Uiso 1 1 calc R . .
H11B H 0.4580 0.2759 0.7991 0.040 Uiso 1 1 calc R . .
N12 N 0.6075(3) 0.17662(17) 0.8362(3) 0.0285(16) Uani 1 1 d DU . .
C100 C 0.3807(4) 0.2390(2) 0.7467(4) 0.040(2) Uani 1 1 d DU . .
H100 H 0.3339 0.2502 0.7491 0.048 Uiso 1 1 calc R . .
C101 C 0.3913(5) 0.2475(3) 0.6707(4) 0.067(3) Uani 1 1 d DU . .
H10A H 0.4432 0.2441 0.6757 0.101 Uiso 1 1 calc R . .
H10B H 0.3767 0.2733 0.6559 0.101 Uiso 1 1 calc R . .
H10C H 0.3610 0.2306 0.6308 0.101 Uiso 1 1 calc R . .
C102 C 0.3810(4) 0.19707(19) 0.7578(5) 0.037(2) Uani 1 1 d DU . .
C103 C 0.4484(4) 0.18093(19) 0.7972(5) 0.037(2) Uani 1 1 d DU . .
C104 C 0.4526(4) 0.14224(19) 0.8085(5) 0.037(2) Uani 1 1 d DU . .
H104 H 0.4985 0.1308 0.8349 0.044 Uiso 1 1 calc R . .
C105 C 0.3897(4) 0.12085(19) 0.7810(5) 0.042(2) Uani 1 1 d DU . .
C106 C 0.3240(4) 0.1374(2) 0.7436(5) 0.048(2) Uani 1 1 d DU . .
H106 H 0.2810 0.1224 0.7255 0.058 Uiso 1 1 calc R . .
C107 C 0.3184(4) 0.1753(2) 0.7314(5) 0.044(2) Uani 1 1 d DU . .
H107 H 0.2720 0.1863 0.7051 0.053 Uiso 1 1 calc R . .
C108 C 0.3453(5) 0.0591(3) 0.7553(6) 0.072(3) Uani 1 1 d DU . .
H10D H 0.3012 0.0642 0.7692 0.108 Uiso 1 1 calc R . .
H10E H 0.3604 0.0332 0.7676 0.108 Uiso 1 1 calc R . .
H10F H 0.3346 0.0635 0.6997 0.108 Uiso 1 1 calc R . .
C109 C 0.6636(4) 0.1702(2) 0.9013(4) 0.034(2) Uani 1 1 d DU . .
H109 H 0.6671 0.1837 0.9471 0.041 Uiso 1 1 calc R . .
C110 C 0.7176(4) 0.1435(2) 0.9026(5) 0.047(2) Uani 1 1 d DU . .
H110 H 0.7569 0.1390 0.9493 0.056 Uiso 1 1 calc R . .
C111 C 0.7138(5) 0.1244(3) 0.8383(5) 0.056(3) Uani 1 1 d DU . .
H111 H 0.7516 0.1073 0.8390 0.067 Uiso 1 1 calc R . .
C112 C 0.6553(4) 0.1296(2) 0.7713(5) 0.054(3) Uani 1 1 d DU . .
H112 H 0.6495 0.1151 0.7262 0.064 Uiso 1 1 calc R . .
C113 C 0.6053(4) 0.1569(2) 0.7728(4) 0.039(2) Uani 1 1 d DU . .
H113 H 0.5668 0.1621 0.7258 0.047 Uiso 1 1 calc R . .
Pd2 Pd 0.62376(4) 0.11157(2) 0.45429(4) 0.03870(18) Uani 1 1 d U . .
Cl2 Cl 0.64381(14) 0.15812(7) 0.55473(12) 0.0495(7) Uani 1 1 d U . .
O2 O 0.5873(3) -0.01970(15) 0.2934(3) 0.0491(16) Uani 1 1 d DU . .
N21 N 0.5832(4) 0.14907(19) 0.3685(4) 0.0472(19) Uani 1 1 d DU . .
H21A H 0.5327 0.1499 0.3542 0.057 Uiso 1 1 calc R . .
H21B H 0.6014 0.1724 0.3850 0.057 Uiso 1 1 calc R . .
N22 N 0.6704(3) 0.07240(18) 0.5366(3) 0.0342(16) Uani 1 1 d DU . .
C120 C 0.6061(6) 0.1372(2) 0.3017(4) 0.065(3) Uani 1 1 d DU . .
H120 H 0.6606 0.1407 0.3183 0.078 Uiso 1 1 calc R . .
C121 C 0.5757(7) 0.1580(3) 0.2306(5) 0.099(4) Uani 1 1 d DU . .
H12C H 0.5641 0.1410 0.1862 0.149 Uiso 1 1 calc R . .
H12D H 0.6117 0.1764 0.2264 0.149 Uiso 1 1 calc R . .
H12E H 0.5308 0.1707 0.2308 0.149 Uiso 1 1 calc RD . .
C122 C 0.5930(5) 0.09542(19) 0.2949(4) 0.048(2) Uani 1 1 d DU . .
C123 C 0.6052(4) 0.07754(19) 0.3665(4) 0.0337(18) Uani 1 1 d DU . .
C124 C 0.6024(4) 0.03806(19) 0.3664(4) 0.037(2) Uani 1 1 d DU . .
H124 H 0.6096 0.0250 0.4136 0.044 Uiso 1 1 calc R . .
C125 C 0.5889(4) 0.01828(18) 0.2969(4) 0.0326(18) Uani 1 1 d DU . .
C126 C 0.5780(5) 0.0362(2) 0.2288(4) 0.043(2) Uani 1 1 d DU . .
H126 H 0.5682 0.0226 0.1819 0.052 Uiso 1 1 calc R . .
C127 C 0.5813(5) 0.0747(2) 0.2283(4) 0.049(2) Uani 1 1 d DU . .
H127 H 0.5754 0.0871 0.1808 0.059 Uiso 1 1 calc R . .
C128 C 0.5859(5) -0.0400(2) 0.3601(4) 0.052(3) Uani 1 1 d DU . .
H12F H 0.6277 -0.0326 0.4051 0.079 Uiso 1 1 calc R . .
H12G H 0.5890 -0.0667 0.3507 0.079 Uiso 1 1 calc R . .
H12H H 0.5399 -0.0348 0.3701 0.079 Uiso 1 1 calc R . .
C129 C 0.7367(4) 0.0586(2) 0.5478(4) 0.038(2) Uani 1 1 d DU . .
H129 H 0.7600 0.0646 0.5108 0.045 Uiso 1 1 calc R . .
C130 C 0.7747(4) 0.0362(2) 0.6096(4) 0.044(2) Uani 1 1 d DU . .
H130 H 0.8217 0.0263 0.6143 0.052 Uiso 1 1 calc R . .
C131 C 0.7411(4) 0.0290(2) 0.6638(5) 0.045(2) Uani 1 1 d DU . .
H131 H 0.7670 0.0155 0.7093 0.054 Uiso 1 1 calc R . .
C132 C 0.6714(4) 0.0410(2) 0.6535(4) 0.044(2) Uani 1 1 d DU . .
H132 H 0.6466 0.0343 0.6888 0.053 Uiso 1 1 calc R . .
C133 C 0.6383(4) 0.0630(2) 0.5901(4) 0.039(2) Uani 1 1 d DU . .
H133 H 0.5903 0.0721 0.5832 0.047 Uiso 1 1 calc R . .
Pd3 Pd 0.49082(4) 0.218408(19) 0.01003(4) 0.03262(18) Uani 1 1 d U . .
Cl3 Cl 0.39824(12) 0.26684(6) -0.02643(13) 0.0364(6) Uani 1 1 d U . .
O3 O 0.6210(3) 0.08461(15) 0.0425(3) 0.0484(18) Uani 1 1 d DU . .
N31 N 0.5759(3) 0.25374(18) 0.0250(4) 0.0335(18) Uani 1 1 d DU . .
H31A H 0.5886 0.2545 -0.0194 0.040 Uiso 1 1 calc R . .
H31B H 0.5625 0.2773 0.0346 0.040 Uiso 1 1 calc R . .
N32 N 0.4122(3) 0.17894(17) 0.0054(4) 0.0348(17) Uani 1 1 d DU . .
C140 C 0.6402(4) 0.24082(19) 0.0917(3) 0.0298(19) Uani 1 1 d DU . .
H140 H 0.6866 0.2519 0.0884 0.036 Uiso 1 1 calc R . .
C141 C 0.6296(5) 0.2517(2) 0.1670(4) 0.043(2) Uani 1 1 d DU . .
H14A H 0.5862 0.2390 0.1717 0.064 Uiso 1 1 calc R . .
H14B H 0.6225 0.2787 0.1679 0.064 Uiso 1 1 calc R . .
H14C H 0.6731 0.2446 0.2104 0.064 Uiso 1 1 calc R . .
C142 C 0.6412(4) 0.19850(18) 0.0818(4) 0.034(2) Uani 1 1 d DU . .
C143 C 0.5728(4) 0.18253(19) 0.0427(4) 0.0288(17) Uani 1 1 d DU . .
C144 C 0.5690(4) 0.14396(19) 0.0271(5) 0.035(2) Uani 1 1 d DU . .
H144 H 0.5240 0.1328 -0.0033 0.043 Uiso 1 1 calc R . .
C145 C 0.6325(4) 0.12262(19) 0.0570(5) 0.040(2) Uani 1 1 d DU . .
C146 C 0.6993(4) 0.1377(2) 0.0975(5) 0.043(2) Uani 1 1 d DU . .
H146 H 0.7414 0.1224 0.1183 0.051 Uiso 1 1 calc R . .
C147 C 0.7042(4) 0.1764(2) 0.1076(5) 0.042(2) Uani 1 1 d DU . .
H147 H 0.7507 0.1876 0.1321 0.051 Uiso 1 1 calc R . .
C148 C 0.6817(5) 0.0605(3) 0.0756(6) 0.059(3) Uani 1 1 d DU . .
H14D H 0.7185 0.0644 0.0499 0.088 Uiso 1 1 calc R . .
H14E H 0.6649 0.0346 0.0686 0.088 Uiso 1 1 calc R . .
H14F H 0.7036 0.0659 0.1311 0.088 Uiso 1 1 calc R . .
C149 C 0.4145(5) 0.1606(2) 0.0700(5) 0.056(3) Uani 1 1 d DU . .
H149 H 0.4536 0.1651 0.1168 0.067 Uiso 1 1 calc RD . .
C150 C 0.3607(5) 0.1352(3) 0.0690(5) 0.060(3) Uani 1 1 d DU . .
H150 H 0.3607 0.1241 0.1163 0.072 Uiso 1 1 calc R . .
C151 C 0.3084(5) 0.1260(3) 0.0030(5) 0.061(3) Uani 1 1 d DU . .
H151 H 0.2736 0.1072 0.0022 0.073 Uiso 1 1 calc R . .
C152 C 0.3058(5) 0.1445(3) -0.0647(5) 0.068(3) Uani 1 1 d DU . .
H152 H 0.2684 0.1393 -0.1125 0.082 Uiso 1 1 calc R . .
C153 C 0.3594(4) 0.1704(2) -0.0599(5) 0.045(2) Uani 1 1 d DU . .
H153 H 0.3585 0.1829 -0.1060 0.054 Uiso 1 1 calc R . .
Pd4 Pd 0.00213(4) 0.17077(2) 0.01378(4) 0.0405(2) Uani 1 1 d U . .
Cl4 Cl -0.09360(12) 0.12435(7) -0.02932(13) 0.0425(6) Uani 1 1 d U . .
O4 O 0.1398(4) 0.30090(18) 0.0182(5) 0.094(3) Uani 1 1 d DU . .
N41 N 0.0840(3) 0.13368(19) 0.0249(4) 0.0387(18) Uani 1 1 d DU . .
H41A H 0.0708 0.1110 0.0393 0.046 Uiso 1 1 calc R . .
H41B H 0.0913 0.1308 -0.0221 0.046 Uiso 1 1 calc R . .
N42 N -0.0737(3) 0.2103(2) 0.0159(4) 0.0431(19) Uani 1 1 d DU . .
C160 C 0.1541(4) 0.1465(2) 0.0844(4) 0.047(2) Uani 1 1 d DU . .
H160 H 0.1974 0.1347 0.0748 0.057 Uiso 1 1 calc R . .
C161 C 0.1560(5) 0.1390(3) 0.1649(4) 0.060(3) Uani 1 1 d DU . .
H16A H 0.2034 0.1471 0.2014 0.089 Uiso 1 1 calc R . .
H16B H 0.1497 0.1123 0.1714 0.089 Uiso 1 1 calc R . .
H16C H 0.1162 0.1527 0.1752 0.089 Uiso 1 1 calc R . .
C162 C 0.1545(4) 0.1884(2) 0.0718(5) 0.048(2) Uani 1 1 d DU . .
C163 C 0.0856(4) 0.2052(2) 0.0396(5) 0.042(2) Uani 1 1 d DU . .
C164 C 0.0842(5) 0.2431(2) 0.0202(5) 0.053(2) Uani 1 1 d DU . .
H164 H 0.0384 0.2550 -0.0040 0.064 Uiso 1 1 calc R . .
C165 C 0.1484(4) 0.2631(2) 0.0359(6) 0.060(3) Uani 1 1 d DU . .
C166 C 0.2155(5) 0.2467(2) 0.0649(6) 0.068(3) Uani 1 1 d DU . .
H166 H 0.2593 0.2607 0.0732 0.081 Uiso 1 1 calc R . .
C167 C 0.2183(5) 0.2084(2) 0.0823(6) 0.058(3) Uani 1 1 d DU . .
H167 H 0.2646 0.1963 0.1015 0.070 Uiso 1 1 calc R . .
C168 C 0.2046(6) 0.3232(3) 0.0346(9) 0.121(5) Uani 1 1 d DU . .
H16D H 0.1908 0.3486 0.0164 0.181 Uiso 1 1 calc R . .
H16E H 0.2368 0.3128 0.0079 0.181 Uiso 1 1 calc R . .
H16F H 0.2305 0.3234 0.0906 0.181 Uiso 1 1 calc R . .
C169 C -0.1337(4) 0.2164(2) -0.0461(5) 0.049(2) Uani 1 1 d DU . .
H169 H -0.1379 0.2041 -0.0934 0.058 Uiso 1 1 calc R . .
C170 C -0.1905(5) 0.2403(3) -0.0432(5) 0.056(3) Uani 1 1 d DU . .
H170 H -0.2317 0.2450 -0.0881 0.068 Uiso 1 1 calc R . .
C171 C -0.1844(5) 0.2568(3) 0.0267(5) 0.057(3) Uani 1 1 d DU . .
H171 H -0.2234 0.2715 0.0322 0.068 Uiso 1 1 calc R . .
C172 C -0.1212(4) 0.2517(3) 0.0884(5) 0.055(3) Uani 1 1 d DU . .
H172 H -0.1153 0.2636 0.1365 0.066 Uiso 1 1 calc R . .
C173 C -0.0663(5) 0.2292(3) 0.0803(5) 0.057(3) Uani 1 1 d DU . .
H173 H -0.0216 0.2272 0.1224 0.068 Uiso 1 1 calc R . .
Pd5 Pd 0.01701(4) 0.172602(19) 0.81525(4) 0.03602(18) Uani 1 1 d U . .
Cl5 Cl 0.11767(11) 0.12876(6) 0.86021(12) 0.0409(6) Uani 1 1 d U . .
O5 O -0.1326(4) 0.29835(16) 0.8130(4) 0.065(2) Uani 1 1 d DU . .
N51 N -0.0624(3) 0.13259(17) 0.8026(4) 0.0362(17) Uani 1 1 d DU . .
H51A H -0.0471 0.1104 0.7881 0.043 Uiso 1 1 calc R . .
H51B H -0.0708 0.1290 0.8489 0.043 Uiso 1 1 calc R . .
N52 N 0.0874(4) 0.21443(18) 0.8121(4) 0.0445(19) Uani 1 1 d DU . .
C180 C -0.1316(4) 0.1452(2) 0.7418(4) 0.042(2) Uani 1 1 d DU . .
H180 H -0.1745 0.1316 0.7484 0.050 Uiso 1 1 calc R . .
C181 C -0.1274(5) 0.1374(3) 0.6640(4) 0.061(3) Uani 1 1 d DU . .
H18A H -0.1297 0.1105 0.6552 0.091 Uiso 1 1 calc R . .
H18B H -0.0810 0.1471 0.6606 0.091 Uiso 1 1 calc R . .
H18C H -0.1687 0.1494 0.6247 0.091 Uiso 1 1 calc R . .
C182 C -0.1374(4) 0.18601(18) 0.7585(5) 0.039(2) Uani 1 1 d DU . .
C183 C -0.0698(4) 0.20489(19) 0.7901(5) 0.043(2) Uani 1 1 d DU . .
C184 C -0.0716(4) 0.2425(2) 0.8047(5) 0.044(2) Uani 1 1 d DU . .
H184 H -0.0270 0.2561 0.8240 0.052 Uiso 1 1 calc R . .
C185 C -0.1390(4) 0.2608(2) 0.7911(5) 0.050(2) Uani 1 1 d DU . .
C186 C -0.2037(4) 0.2429(2) 0.7600(5) 0.050(2) Uani 1 1 d DU . .
H186 H -0.2490 0.2556 0.7508 0.060 Uiso 1 1 calc R . .
C187 C -0.2027(4) 0.2057(2) 0.7419(5) 0.049(2) Uani 1 1 d DU . .
H187 H -0.2479 0.1932 0.7173 0.058 Uiso 1 1 calc R . .
C188 C -0.1996(6) 0.3175(3) 0.7941(8) 0.096(4) Uani 1 1 d DU . .
H18D H -0.2314 0.3100 0.7423 0.143 Uiso 1 1 calc R . .
H18E H -0.1904 0.3444 0.7945 0.143 Uiso 1 1 calc R . .
H18F H -0.2238 0.3117 0.8322 0.143 Uiso 1 1 calc R . .
C189 C 0.0737(5) 0.2353(3) 0.7460(5) 0.068(3) Uani 1 1 d DU . .
H189 H 0.0298 0.2312 0.7038 0.082 Uiso 1 1 calc R . .
C190 C 0.1231(5) 0.2624(3) 0.7397(6) 0.084(3) Uani 1 1 d DU . .
H190 H 0.1124 0.2776 0.6948 0.101 Uiso 1 1 calc R . .
C191 C 0.1870(5) 0.2665(3) 0.7994(5) 0.085(3) Uani 1 1 d DU . .
H191 H 0.2211 0.2849 0.7956 0.102 Uiso 1 1 calc R . .
C192 C 0.2042(5) 0.2449(3) 0.8655(5) 0.070(3) Uani 1 1 d DU . .
H192 H 0.2498 0.2474 0.9062 0.084 Uiso 1 1 calc R . .
C193 C 0.1517(4) 0.2194(2) 0.8697(5) 0.051(2) Uani 1 1 d DU . .
H193 H 0.1615 0.2047 0.9152 0.061 Uiso 1 1 calc R . .
Pd6 Pd 0.03770(4) 0.00200(2) 0.32444(4) 0.03236(18) Uani 1 1 d U . .
Cl6 Cl -0.06207(11) -0.04135(6) 0.26948(12) 0.0356(6) Uani 1 1 d U . .
O6 O 0.2002(4) 0.12535(19) 0.4472(5) 0.093(3) Uani 1 1 d DU . .
N61 N 0.1036(3) -0.0372(2) 0.3930(4) 0.0432(19) Uani 1 1 d DU . .
H61A H 0.0906 -0.0402 0.4369 0.052 Uiso 1 1 calc R . .
H61B H 0.0959 -0.0595 0.3670 0.052 Uiso 1 1 calc R . .
N62 N -0.0189(3) 0.04361(18) 0.2602(4) 0.0376(17) Uani 1 1 d DU . .
C200 C 0.1836(4) -0.0276(2) 0.4166(5) 0.057(2) Uani 1 1 d DU . .
H200 H 0.2115 -0.0391 0.4677 0.068 Uiso 1 1 calc R . .
C201 C 0.2143(5) -0.0390(3) 0.3563(5) 0.070(3) Uani 1 1 d DU . .
H20A H 0.2660 -0.0315 0.3715 0.105 Uiso 1 1 calc R . .
H20B H 0.1866 -0.0272 0.3071 0.105 Uiso 1 1 calc R . .
H20C H 0.2108 -0.0661 0.3503 0.105 Uiso 1 1 calc R . .
C202 C 0.1848(4) 0.0145(2) 0.4221(5) 0.052(2) Uani 1 1 d DU . .
C203 C 0.1217(4) 0.0337(2) 0.3782(5) 0.045(2) Uani 1 1 d DU . .
C204 C 0.1236(5) 0.0732(2) 0.3824(5) 0.059(3) Uani 1 1 d DU . .
H204 H 0.0835 0.0883 0.3535 0.071 Uiso 1 1 calc R . .
C205 C 0.1885(5) 0.0879(2) 0.4321(5) 0.067(3) Uani 1 1 d DU . .
C206 C 0.2479(5) 0.0689(2) 0.4754(6) 0.067(3) Uani 1 1 d DU . .
H206 H 0.2899 0.0817 0.5079 0.081 Uiso 1 1 calc R . .
C207 C 0.2470(4) 0.0311(2) 0.4723(5) 0.063(3) Uani 1 1 d DU . .
H207 H 0.2875 0.0167 0.5033 0.076 Uiso 1 1 calc R . .
C208 C 0.1452(5) 0.1449(3) 0.3993(6) 0.066(3) Uani 1 1 d DU . .
H20D H 0.0998 0.1398 0.4108 0.099 Uiso 1 1 calc R . .
H20E H 0.1385 0.1378 0.3456 0.099 Uiso 1 1 calc R . .
H20F H 0.1567 0.1715 0.4063 0.099 Uiso 1 1 calc R . .
C209 C -0.0005(5) 0.0560(2) 0.2002(4) 0.048(2) Uani 1 1 d DU . .
H209 H 0.0386 0.0441 0.1883 0.058 Uiso 1 1 calc R . .
C210 C -0.0362(5) 0.0854(3) 0.1547(5) 0.057(3) Uani 1 1 d DU . .
H210 H -0.0190 0.0946 0.1149 0.069 Uiso 1 1 calc R . .
C211 C -0.0950(4) 0.1013(3) 0.1661(5) 0.051(2) Uani 1 1 d DU . .
H211 H -0.1214 0.1207 0.1334 0.061 Uiso 1 1 calc R . .
C212 C -0.1156(5) 0.0883(2) 0.2274(5) 0.054(3) Uani 1 1 d DU . .
H212 H -0.1550 0.0996 0.2398 0.064 Uiso 1 1 calc R . .
C213 C -0.0782(4) 0.0590(2) 0.2696(5) 0.045(2) Uani 1 1 d DU . .
H213 H -0.0956 0.0490 0.3084 0.054 Uiso 1 1 calc R . .
Pd7 Pd 0.99611(4) 0.00224(2) 0.51405(4) 0.03177(18) Uani 1 1 d U . .
Cl7 Cl 1.09326(12) -0.04288(6) 0.56772(12) 0.0373(6) Uani 1 1 d U . .
O7 O 0.8754(4) 0.13765(16) 0.4368(4) 0.068(2) Uani 1 1 d DU . .
N71 N 0.9243(3) -0.03455(19) 0.4436(4) 0.0365(18) Uani 1 1 d DU . .
H71A H 0.9371 -0.0387 0.3999 0.044 Uiso 1 1 calc R . .
H71B H 0.9270 -0.0568 0.4690 0.044 Uiso 1 1 calc R . .
N72 N 1.0571(3) 0.04276(19) 0.5839(3) 0.0334(17) Uani 1 1 d DU . .
C220 C 0.8461(4) -0.0198(2) 0.4200(5) 0.053(2) Uani 1 1 d DU . .
H220 H 0.8194 -0.0285 0.3661 0.064 Uiso 1 1 calc R . .
C221 C 0.8103(5) -0.0360(3) 0.4717(6) 0.088(3) Uani 1 1 d DU . .
H22A H 0.8360 -0.0280 0.5251 0.132 Uiso 1 1 calc R . .
H22B H 0.8117 -0.0632 0.4687 0.132 Uiso 1 1 calc R . .
H22C H 0.7590 -0.0276 0.4560 0.132 Uiso 1 1 calc R . .
C222 C 0.8505(4) 0.0216(2) 0.4186(5) 0.043(2) Uani 1 1 d DU . .
C223 C 0.9163(4) 0.0374(2) 0.4634(4) 0.0356(19) Uani 1 1 d DU . .
C224 C 0.9211(4) 0.0763(2) 0.4664(5) 0.044(2) Uani 1 1 d DU . .
H224 H 0.9666 0.0873 0.4955 0.053 Uiso 1 1 calc R . .
C225 C 0.8620(4) 0.0998(2) 0.4284(5) 0.047(2) Uani 1 1 d DU . .
C226 C 0.7999(4) 0.0842(2) 0.3820(4) 0.039(2) Uani 1 1 d DU . .
H226 H 0.7609 0.0997 0.3521 0.047 Uiso 1 1 calc R . .
C227 C 0.7912(4) 0.0451(2) 0.3768(5) 0.046(2) Uani 1 1 d DU . .
H227 H 0.7460 0.0346 0.3454 0.056 Uiso 1 1 calc R . .
C228 C 0.8155(5) 0.1620(2) 0.4063(6) 0.062(3) Uani 1 1 d DU . .
H22D H 0.8331 0.1877 0.4128 0.094 Uiso 1 1 calc R . .
H22E H 0.7800 0.1584 0.4338 0.094 Uiso 1 1 calc R . .
H22F H 0.7916 0.1567 0.3510 0.094 Uiso 1 1 calc R . .
C229 C 1.1137(4) 0.0587(2) 0.5681(5) 0.045(2) Uani 1 1 d DU . .
H229 H 1.1292 0.0488 0.5277 0.053 Uiso 1 1 calc R . .
C230 C 1.1507(5) 0.0899(3) 0.6101(5) 0.053(3) Uani 1 1 d DU . .
H230 H 1.1923 0.1003 0.6007 0.064 Uiso 1 1 calc R . .
C231 C 1.1242(4) 0.1045(3) 0.6653(5) 0.056(3) Uani 1 1 d DU . .
H231 H 1.1439 0.1270 0.6908 0.067 Uiso 1 1 calc R . .
C232 C 1.0689(4) 0.0864(2) 0.6838(5) 0.045(2) Uani 1 1 d DU . .
H232 H 1.0553 0.0947 0.7266 0.053 Uiso 1 1 calc R . .
C233 C 1.0338(5) 0.0569(2) 0.6408(5) 0.044(2) Uani 1 1 d DU . .
H233 H 0.9927 0.0461 0.6506 0.052 Uiso 1 1 calc R . .
Pd8 Pd 0.01415(6) 0.33518(3) 0.51478(6) 0.0722(3) Uani 1 1 d U . .
Cl8 Cl -0.0660(2) 0.38821(9) 0.4780(2) 0.1008(12) Uani 1 1 d U . .
O8 O 0.1049(4) 0.19161(18) 0.5481(5) 0.086(3) Uani 1 1 d DU . .
N81 N 0.1027(4) 0.3641(2) 0.5068(6) 0.109(4) Uani 1 1 d DU . .
H81A H 0.1009 0.3654 0.4559 0.131 Uiso 1 1 calc R . .
H81B H 0.1022 0.3879 0.5249 0.131 Uiso 1 1 calc R . .
N82 N -0.0680(4) 0.3031(2) 0.5269(4) 0.058(2) Uani 1 1 d DU . .
C240 C 0.1718(5) 0.3444(2) 0.5546(5) 0.081(3) Uani 1 1 d DU . .
H240 H 0.2088 0.3481 0.5276 0.098 Uiso 1 1 calc R . .
C241 C 0.2041(6) 0.3599(3) 0.6333(5) 0.091(4) Uani 1 1 d DU . .
H24A H 0.1649 0.3694 0.6513 0.136 Uiso 1 1 calc R . .
H24B H 0.2379 0.3801 0.6325 0.136 Uiso 1 1 calc R . .
H24C H 0.2312 0.3403 0.6686 0.136 Uiso 1 1 calc R . .
C242 C 0.1555(4) 0.3038(2) 0.5519(6) 0.069(3) Uani 1 1 d DU . .
C243 C 0.0825(4) 0.2932(2) 0.5371(5) 0.052(2) Uani 1 1 d DU . .
C244 C 0.0640(5) 0.2557(2) 0.5336(5) 0.052(2) Uani 1 1 d DU . .
H244 H 0.0141 0.2484 0.5209 0.063 Uiso 1 1 calc R . .
C245 C 0.1191(5) 0.2292(2) 0.5487(6) 0.071(3) Uani 1 1 d DU . .
C246 C 0.1896(5) 0.2396(3) 0.5598(7) 0.079(3) Uani 1 1 d DU . .
H246 H 0.2260 0.2211 0.5644 0.095 Uiso 1 1 calc R . .
C247 C 0.2092(5) 0.2763(2) 0.5645(7) 0.079(3) Uani 1 1 d DU . .
H247 H 0.2594 0.2831 0.5763 0.095 Uiso 1 1 calc R . .
C248 C 0.0321(6) 0.1809(4) 0.5393(9) 0.117(5) Uani 1 1 d DU . .
H24D H 0.0175 0.1917 0.5814 0.175 Uiso 1 1 calc R . .
H24E H 0.0291 0.1538 0.5411 0.175 Uiso 1 1 calc R . .
H24F H -0.0010 0.1899 0.4894 0.175 Uiso 1 1 calc R . .
C249 C -0.0763(6) 0.2981(4) 0.5955(6) 0.104(4) Uani 1 1 d DU . .
H249 H -0.0416 0.3090 0.6399 0.125 Uiso 1 1 calc R . .
C250 C -0.1346(6) 0.2772(4) 0.6052(6) 0.110(4) Uani 1 1 d DU . .
H250 H -0.1411 0.2753 0.6545 0.132 Uiso 1 1 calc R . .
C251 C -0.1809(6) 0.2599(3) 0.5429(6) 0.101(4) Uani 1 1 d DU . .
H251 H -0.2171 0.2433 0.5490 0.122 Uiso 1 1 calc R . .
C252 C -0.1761(5) 0.2661(3) 0.4698(6) 0.076(3) Uani 1 1 d DU . .
H252 H -0.2117 0.2564 0.4245 0.091 Uiso 1 1 calc R . .
C253 C -0.1169(5) 0.2871(3) 0.4654(6) 0.074(3) Uani 1 1 d DU . .
H253 H -0.1109 0.2901 0.4162 0.088 Uiso 1 1 calc R . .
Pd9 Pd 1.02937(5) 0.33258(2) 0.29980(6) 0.0588(3) Uani 1 1 d U . .
Cl9 Cl 1.11643(17) 0.38300(9) 0.3179(2) 0.1017(13) Uani 1 1 d U . .
O9 O 0.9071(4) 0.19404(18) 0.3003(5) 0.090(3) Uani 1 1 d DU . .
N91 N 0.9459(4) 0.3664(2) 0.3027(5) 0.073(3) Uani 1 1 d DU . .
H91A H 0.9505 0.3712 0.3535 0.087 Uiso 1 1 calc R . .
H91B H 0.9498 0.3886 0.2794 0.087 Uiso 1 1 calc R . .
N92 N 1.1085(4) 0.2950(2) 0.2967(4) 0.057(2) Uani 1 1 d DU . .
C260 C 0.8721(5) 0.3503(2) 0.2631(4) 0.065(3) Uani 1 1 d DU . .
H260 H 0.8367 0.3589 0.2891 0.078 Uiso 1 1 calc R . .
C261 C 0.8457(6) 0.3613(3) 0.1810(5) 0.085(4) Uani 1 1 d DU . .
H26A H 0.8075 0.3439 0.1515 0.128 Uiso 1 1 calc R . .
H26B H 0.8868 0.3609 0.1604 0.128 Uiso 1 1 calc R . .
H26C H 0.8251 0.3865 0.1762 0.128 Uiso 1 1 calc R . .
C262 C 0.8819(4) 0.3086(2) 0.2717(6) 0.058(3) Uani 1 1 d DU . .
C263 C 0.9526(4) 0.2943(2) 0.2873(6) 0.050(2) Uani 1 1 d DU . .
C264 C 0.9637(5) 0.2557(2) 0.2980(6) 0.056(3) Uani 1 1 d DU . .
H264 H 1.0118 0.2455 0.3108 0.067 Uiso 1 1 calc R . .
C265 C 0.9031(5) 0.2324(2) 0.2894(7) 0.069(3) Uani 1 1 d DU . .
C266 C 0.8336(5) 0.2471(2) 0.2702(6) 0.068(3) Uani 1 1 d DU . .
H266 H 0.7927 0.2310 0.2619 0.082 Uiso 1 1 calc R . .
C267 C 0.8223(5) 0.2847(2) 0.2630(6) 0.069(3) Uani 1 1 d DU . .
H267 H 0.7741 0.2946 0.2520 0.083 Uiso 1 1 calc R . .
C268 C 0.9778(6) 0.1787(3) 0.3175(8) 0.096(4) Uani 1 1 d DU . .
H26D H 1.0121 0.1921 0.3615 0.143 Uiso 1 1 calc R . .
H26E H 0.9941 0.1811 0.2722 0.143 Uiso 1 1 calc R . .
H26F H 0.9766 0.1524 0.3309 0.143 Uiso 1 1 calc R . .
C269 C 1.1089(5) 0.2771(3) 0.2335(5) 0.064(3) Uani 1 1 d DU . .
H269 H 1.0704 0.2818 0.1862 0.077 Uiso 1 1 calc R . .
C270 C 1.1635(5) 0.2516(3) 0.2337(5) 0.079(3) Uani 1 1 d DU . .
H270 H 1.1631 0.2402 0.1866 0.095 Uiso 1 1 calc R . .
C271 C 1.2164(5) 0.2430(3) 0.2999(5) 0.061(3) Uani 1 1 d DU . .
H271 H 1.2525 0.2248 0.3010 0.073 Uiso 1 1 calc R . .
C272 C 1.2176(5) 0.2615(3) 0.3673(5) 0.062(3) Uani 1 1 d DU . .
H272 H 1.2543 0.2562 0.4155 0.074 Uiso 1 1 calc R . .
C273 C 1.1640(5) 0.2875(3) 0.3618(5) 0.063(3) Uani 1 1 d DU . .
H273 H 1.1664 0.3011 0.4072 0.075 Uiso 1 1 calc R . .
Pd10 Pd 0.41545(4) 0.11414(2) 0.39570(4) 0.03794(18) Uani 1 1 d U . .
Cl10 Cl 0.39449(14) 0.16029(7) 0.29460(12) 0.0524(7) Uani 1 1 d U . .
O10 O 0.4441(3) -0.01778(15) 0.5540(3) 0.0442(15) Uani 1 1 d DU . .
N101 N 0.4593(4) 0.15220(19) 0.4816(3) 0.0458(19) Uani 1 1 d DU . .
H10G H 0.5089 0.1544 0.4899 0.055 Uiso 1 1 calc R . .
H10H H 0.4379 0.1750 0.4659 0.055 Uiso 1 1 calc R . .
N102 N 0.3703(3) 0.07575(18) 0.3127(3) 0.0327(16) Uani 1 1 d DU . .
C280 C 0.4473(4) 0.1411(2) 0.5575(4) 0.048(2) Uani 1 1 d DU . .
H280 H 0.4896 0.1501 0.6024 0.057 Uiso 1 1 calc R . .
C281 C 0.3769(4) 0.1567(3) 0.5628(6) 0.066(3) Uani 1 1 d DU . .
H28A H 0.3365 0.1508 0.5153 0.099 Uiso 1 1 calc R . .
H28B H 0.3813 0.1837 0.5692 0.099 Uiso 1 1 calc R . .
H28C H 0.3668 0.1457 0.6075 0.099 Uiso 1 1 calc R . .
C282 C 0.4467(5) 0.09856(19) 0.5568(4) 0.048(2) Uani 1 1 d DU . .
C283 C 0.4347(5) 0.07961(19) 0.4857(4) 0.040(2) Uani 1 1 d DU . .
C284 C 0.4349(4) 0.0410(2) 0.4822(4) 0.0344(18) Uani 1 1 d DU . .
H284 H 0.4275 0.0286 0.4343 0.041 Uiso 1 1 calc R . .
C285 C 0.4462(5) 0.02106(19) 0.5501(4) 0.042(2) Uani 1 1 d DU . .
C286 C 0.4566(4) 0.0393(2) 0.6203(4) 0.044(2) Uani 1 1 d DU . .
H286 H 0.4633 0.0251 0.6660 0.053 Uiso 1 1 calc R . .
C287 C 0.4573(5) 0.0778(2) 0.6246(4) 0.045(2) Uani 1 1 d DU . .
H287 H 0.4648 0.0899 0.6728 0.054 Uiso 1 1 calc R . .
C288 C 0.4472(6) -0.0374(3) 0.4880(5) 0.064(3) Uani 1 1 d DU . .
H28D H 0.3990 -0.0364 0.4472 0.097 Uiso 1 1 calc R . .
H28E H 0.4604 -0.0634 0.5019 0.097 Uiso 1 1 calc R . .
H28F H 0.4843 -0.0260 0.4690 0.097 Uiso 1 1 calc R . .
C289 C 0.3013(4) 0.0644(2) 0.3005(4) 0.040(2) Uani 1 1 d DU . .
H289 H 0.2789 0.0702 0.3384 0.048 Uiso 1 1 calc R . .
C290 C 0.2606(4) 0.0446(2) 0.2348(4) 0.040(2) Uani 1 1 d DU . .
H290 H 0.2106 0.0385 0.2269 0.049 Uiso 1 1 calc R . .
C291 C 0.2929(4) 0.0340(2) 0.1822(4) 0.039(2) Uani 1 1 d DU . .
H291 H 0.2672 0.0194 0.1382 0.047 Uiso 1 1 calc R . .
C292 C 0.3644(4) 0.0453(2) 0.1953(4) 0.039(2) Uani 1 1 d DU . .
H292 H 0.3880 0.0394 0.1585 0.046 Uiso 1 1 calc R . .
C293 C 0.4021(4) 0.0650(2) 0.2610(4) 0.036(2) Uani 1 1 d DU . .
H293 H 0.4522 0.0711 0.2699 0.043 Uiso 1 1 calc R . .
Pd11 Pd 0.62443(5) 0.28576(2) 0.45579(4) 0.0491(2) Uani 1 1 d U . .
Cl11 Cl 0.63381(17) 0.23881(8) 0.36469(15) 0.0692(9) Uani 1 1 d U . .
O11 O 0.5809(5) 0.41459(18) 0.5937(4) 0.090(3) Uani 1 1 d DU . .
N111 N 0.5961(4) 0.2471(2) 0.5210(3) 0.051(2) Uani 1 1 d DU . .
H11C H 0.5458 0.2451 0.5061 0.062 Uiso 1 1 calc R . .
H11D H 0.6150 0.2243 0.5143 0.062 Uiso 1 1 calc R . .
N112 N 0.6562(4) 0.3265(2) 0.3964(4) 0.063(2) Uani 1 1 d DU . .
C300 C 0.6267(4) 0.25866(19) 0.6054(4) 0.038(2) Uani 1 1 d DU . .
H300 H 0.6806 0.2532 0.6249 0.045 Uiso 1 1 calc R . .
C301 C 0.5906(4) 0.2371(2) 0.6529(4) 0.040(2) Uani 1 1 d DU . .
H30A H 0.6108 0.2450 0.7072 0.061 Uiso 1 1 calc R . .
H30B H 0.5997 0.2105 0.6490 0.061 Uiso 1 1 calc R . .
H30C H 0.5375 0.2418 0.6337 0.061 Uiso 1 1 calc R . .
C302 C 0.6162(5) 0.29993(19) 0.6063(4) 0.042(2) Uani 1 1 d DU . .
C303 C 0.6162(5) 0.3184(2) 0.5380(4) 0.045(2) Uani 1 1 d DU . .
C304 C 0.6071(5) 0.3573(2) 0.5343(5) 0.053(2) Uani 1 1 d DU . .
H304 H 0.6082 0.3705 0.4896 0.064 Uiso 1 1 calc R . .
C305 C 0.5964(6) 0.3765(2) 0.5963(5) 0.064(3) Uani 1 1 d DU . .
C306 C 0.5973(5) 0.3580(2) 0.6622(4) 0.055(3) Uani 1 1 d DU . .
H306 H 0.5923 0.3715 0.7049 0.066 Uiso 1 1 calc R . .
C307 C 0.6053(5) 0.3196(2) 0.6671(5) 0.053(2) Uani 1 1 d DU . .
H307 H 0.6034 0.3068 0.7119 0.064 Uiso 1 1 calc R . .
C308 C 0.5317(8) 0.4321(4) 0.5248(7) 0.143(5) Uani 1 1 d DU . .
H30D H 0.5060 0.4130 0.4876 0.214 Uiso 1 1 calc R . .
H30E H 0.5600 0.4480 0.5015 0.214 Uiso 1 1 calc R . .
H30F H 0.4956 0.4473 0.5388 0.214 Uiso 1 1 calc R . .
C309 C 0.7167(5) 0.3471(3) 0.4285(5) 0.065(3) Uani 1 1 d DU . .
H309 H 0.7424 0.3446 0.4824 0.078 Uiso 1 1 calc R . .
C310 C 0.7432(6) 0.3720(3) 0.3856(5) 0.083(3) Uani 1 1 d DU . .
H310 H 0.7883 0.3846 0.4097 0.100 Uiso 1 1 calc R . .
C311 C 0.7050(6) 0.3786(3) 0.3093(6) 0.083(3) Uani 1 1 d DU . .
H311 H 0.7198 0.3973 0.2809 0.100 Uiso 1 1 calc R . .
C312 C 0.6438(5) 0.3567(3) 0.2752(6) 0.076(3) Uani 1 1 d DU . .
H312 H 0.6182 0.3583 0.2211 0.091 Uiso 1 1 calc R . .
C313 C 0.6207(6) 0.3329(3) 0.3206(5) 0.067(3) Uani 1 1 d DU . .
H313 H 0.5761 0.3198 0.2968 0.080 Uiso 1 1 calc R . .
Pd12 Pd 0.41917(5) 0.28857(3) 0.38353(4) 0.0532(2) Uani 1 1 d U . .
Cl12 Cl 0.41099(15) 0.24235(8) 0.47578(14) 0.0571(8) Uani 1 1 d U . .
O12 O 0.4423(5) 0.41869(18) 0.2330(4) 0.079(2) Uani 1 1 d DU . .
N121 N 0.4485(5) 0.2506(2) 0.3198(4) 0.067(3) Uani 1 1 d DU . .
H12A H 0.4964 0.2438 0.3457 0.080 Uiso 1 1 calc R . .
H12B H 0.4197 0.2299 0.3168 0.080 Uiso 1 1 calc R . .
N122 N 0.3855(4) 0.3289(2) 0.4430(4) 0.0484(19) Uani 1 1 d DU . .
C320 C 0.4429(6) 0.2618(2) 0.2386(5) 0.085(3) Uani 1 1 d DU . .
H320 H 0.4906 0.2559 0.2305 0.102 Uiso 1 1 calc R . .
C321 C 0.3845(7) 0.2433(3) 0.1795(6) 0.126(5) Uani 1 1 d DU . .
H32A H 0.3392 0.2443 0.1929 0.188 Uiso 1 1 calc R . .
H32B H 0.3980 0.2172 0.1758 0.188 Uiso 1 1 calc R . .
H32C H 0.3764 0.2556 0.1295 0.188 Uiso 1 1 calc R . .
C322 C 0.4325(6) 0.3037(2) 0.2354(5) 0.074(3) Uani 1 1 d DU . .
C323 C 0.4272(6) 0.3220(2) 0.3016(4) 0.055(2) Uani 1 1 d DU . .
C324 C 0.4335(5) 0.3615(2) 0.3025(5) 0.053(2) Uani 1 1 d DU . .
H324 H 0.4316 0.3752 0.3462 0.064 Uiso 1 1 calc R . .
C325 C 0.4423(6) 0.3798(2) 0.2387(5) 0.063(3) Uani 1 1 d DU . .
C326 C 0.4434(6) 0.3610(2) 0.1741(5) 0.061(3) Uani 1 1 d DU . .
H326 H 0.4451 0.3745 0.1301 0.073 Uiso 1 1 calc R . .
C327 C 0.4419(7) 0.3227(2) 0.1718(5) 0.080(3) Uani 1 1 d DU . .
H327 H 0.4471 0.3095 0.1288 0.096 Uiso 1 1 calc R . .
C328 C 0.4487(9) 0.4384(4) 0.3002(7) 0.144(5) Uani 1 1 d DU . .
H32D H 0.4106 0.4301 0.3213 0.217 Uiso 1 1 calc RD . .
H32E H 0.4426 0.4650 0.2883 0.217 Uiso 1 1 calc R . .
H32F H 0.4973 0.4340 0.3384 0.217 Uiso 1 1 calc R . .
C329 C 0.3249(5) 0.3489(3) 0.4095(5) 0.064(3) Uani 1 1 d DU . .
H329 H 0.2981 0.3452 0.3561 0.077 Uiso 1 1 calc R . .
C330 C 0.3006(5) 0.3751(3) 0.4520(5) 0.071(3) Uani 1 1 d DU . .
H330 H 0.2583 0.3899 0.4281 0.086 Uiso 1 1 calc R . .
C331 C 0.3393(5) 0.3788(3) 0.5286(6) 0.079(3) Uani 1 1 d DU . .
H331 H 0.3224 0.3959 0.5588 0.095 Uiso 1 1 calc R . .
C332 C 0.4026(5) 0.3585(3) 0.5643(6) 0.074(3) Uani 1 1 d DU . .
H332 H 0.4299 0.3619 0.6176 0.089 Uiso 1 1 calc R . .
C333 C 0.4244(5) 0.3334(3) 0.5196(5) 0.055(3) Uani 1 1 d DU . .
H333 H 0.4674 0.3189 0.5425 0.066 Uiso 1 1 calc R . .
Pd13 Pd 0.50991(4) 0.39207(2) 0.01790(5) 0.0519(2) Uani 1 1 d U . .
Cl13 Cl 0.60057(15) 0.34360(7) 0.06373(14) 0.0512(7) Uani 1 1 d U . .
O13 O 0.3929(5) 0.5249(2) -0.0685(6) 0.124(3) Uani 1 1 d DU . .
N131 N 0.4319(4) 0.3560(2) -0.0481(4) 0.049(2) Uani 1 1 d DU . .
H13A H 0.4359 0.3538 -0.0967 0.059 Uiso 1 1 calc R . .
H13B H 0.4384 0.3328 -0.0253 0.059 Uiso 1 1 calc R . .
N132 N 0.5802(4) 0.4303(2) 0.0848(5) 0.073(2) Uani 1 1 d DU . .
C340 C 0.3577(4) 0.3709(2) -0.0539(6) 0.069(3) Uani 1 1 d DU . .
H340 H 0.3500 0.3653 -0.0035 0.083 Uiso 1 1 calc R . .
C341 C 0.2981(5) 0.3526(3) -0.1145(6) 0.087(4) Uani 1 1 d DU . .
H34A H 0.2836 0.3680 -0.1614 0.130 Uiso 1 1 calc R . .
H34B H 0.2559 0.3492 -0.0965 0.130 Uiso 1 1 calc R . .
H34C H 0.3150 0.3283 -0.1263 0.130 Uiso 1 1 calc R . .
C342 C 0.3625(5) 0.4125(2) -0.0589(7) 0.075(3) Uani 1 1 d DU . .
C343 C 0.4322(5) 0.4270(2) -0.0256(6) 0.062(2) Uani 1 1 d DU . .
C344 C 0.4413(5) 0.4654(2) -0.0322(7) 0.081(3) Uani 1 1 d DU . .
H344 H 0.4884 0.4767 -0.0111 0.097 Uiso 1 1 calc R . .
C345 C 0.3797(5) 0.4865(2) -0.0703(8) 0.098(4) Uani 1 1 d DU . .
C346 C 0.3113(6) 0.4721(3) -0.0997(9) 0.121(4) Uani 1 1 d DU . .
H346 H 0.2698 0.4879 -0.1186 0.145 Uiso 1 1 calc RD . .
C347 C 0.3029(6) 0.4340(3) -0.1017(7) 0.096(4) Uani 1 1 d DU . .
H347 H 0.2578 0.4228 -0.1315 0.115 Uiso 1 1 calc R . .
C348 C 0.3259(7) 0.5442(4) -0.1134(9) 0.165(6) Uani 1 1 d DU . .
H34D H 0.3377 0.5701 -0.1215 0.247 Uiso 1 1 calc RD . .
H34E H 0.2906 0.5437 -0.0851 0.247 Uiso 1 1 calc R . .
H34F H 0.3045 0.5319 -0.1637 0.247 Uiso 1 1 calc RD . .
C349 C 0.5650(6) 0.4459(3) 0.1459(5) 0.091(3) Uani 1 1 d DU . .
H349 H 0.5181 0.4427 0.1516 0.109 Uiso 1 1 calc R . .
C350 C 0.6197(5) 0.4670(3) 0.2006(7) 0.117(4) Uani 1 1 d DU . .
H350 H 0.6093 0.4786 0.2426 0.140 Uiso 1 1 calc R . .
C351 C 0.6882(6) 0.4708(3) 0.1933(7) 0.113(4) Uani 1 1 d DU . .
H351 H 0.7256 0.4842 0.2312 0.136 Uiso 1 1 calc R . .
C352 C 0.7027(6) 0.4548(3) 0.1299(6) 0.093(3) Uani 1 1 d DU . .
H352 H 0.7494 0.4571 0.1232 0.111 Uiso 1 1 calc R . .
C353 C 0.6457(5) 0.4354(3) 0.0776(6) 0.074(3) Uani 1 1 d DU . .
H353 H 0.6542 0.4250 0.0334 0.089 Uiso 1 1 calc R . .
Pd14 Pd 0.52048(5) 0.39129(2) 0.81598(5) 0.0538(2) Uani 1 1 d U . .
Cl14 Cl 0.43170(17) 0.34256(7) 0.76894(15) 0.0615(8) Uani 1 1 d U . .
O14 O 0.6342(7) 0.5265(2) 0.9031(7) 0.182(5) Uani 1 1 d DU . .
N141 N 0.5999(4) 0.3563(2) 0.8821(4) 0.053(2) Uani 1 1 d DU . .
H14G H 0.5968 0.3548 0.9313 0.064 Uiso 1 1 calc R . .
H14H H 0.5932 0.3329 0.8607 0.064 Uiso 1 1 calc R . .
N142 N 0.4473(4) 0.4285(2) 0.7487(5) 0.079(3) Uani 1 1 d DU . .
C360 C 0.6741(5) 0.3710(2) 0.8860(6) 0.080(3) Uani 1 1 d DU . .
H360 H 0.6821 0.3653 0.8357 0.096 Uiso 1 1 calc R . .
C361 C 0.7332(5) 0.3534(3) 0.9488(6) 0.086(4) Uani 1 1 d DU . .
H36A H 0.7266 0.3589 0.9986 0.129 Uiso 1 1 calc R . .
H36B H 0.7808 0.3629 0.9488 0.129 Uiso 1 1 calc R . .
H36C H 0.7315 0.3264 0.9408 0.129 Uiso 1 1 calc R . .
C362 C 0.6668(5) 0.4129(2) 0.8920(7) 0.081(3) Uani 1 1 d DU . .
C363 C 0.5959(5) 0.4269(2) 0.8611(7) 0.078(3) Uani 1 1 d DU . .
C364 C 0.5888(6) 0.4662(3) 0.8656(7) 0.092(3) Uani 1 1 d DU . .
H364 H 0.5420 0.4777 0.8447 0.110 Uiso 1 1 calc R . .
C365 C 0.6509(6) 0.4877(3) 0.9008(9) 0.119(4) Uani 1 1 d DU . .
C366 C 0.7187(6) 0.4738(3) 0.9375(8) 0.117(4) Uani 1 1 d DU . .
H366 H 0.7578 0.4887 0.9691 0.141 Uiso 1 1 calc R . .
C367 C 0.7270(6) 0.4358(3) 0.9254(8) 0.108(4) Uani 1 1 d DU . .
H367 H 0.7750 0.4254 0.9405 0.129 Uiso 1 1 calc R . .
C368 C 0.6827(10) 0.5425(5) 0.9758(9) 0.209(7) Uani 1 1 d DU . .
H36D H 0.6639 0.5670 0.9839 0.314 Uiso 1 1 calc R . .
H36E H 0.7324 0.5453 0.9729 0.314 Uiso 1 1 calc R . .
H36F H 0.6842 0.5261 1.0191 0.314 Uiso 1 1 calc R . .
C369 C 0.3774(5) 0.4300(3) 0.7513(6) 0.092(3) Uani 1 1 d DU . .
H369 H 0.3651 0.4155 0.7888 0.111 Uiso 1 1 calc R . .
C370 C 0.3226(6) 0.4526(3) 0.6996(6) 0.102(4) Uani 1 1 d DU . .
H370 H 0.2741 0.4541 0.7018 0.122 Uiso 1 1 calc R . .
C371 C 0.3434(6) 0.4713(4) 0.6485(8) 0.127(4) Uani 1 1 d DU . .
H371 H 0.3074 0.4865 0.6131 0.153 Uiso 1 1 calc R . .
C372 C 0.4137(6) 0.4709(4) 0.6414(8) 0.142(4) Uani 1 1 d DU . .
H372 H 0.4258 0.4842 0.6024 0.170 Uiso 1 1 calc R . .
C373 C 0.4643(7) 0.4490(4) 0.6972(7) 0.126(4) Uani 1 1 d DU . .
H373 H 0.5138 0.4489 0.6980 0.151 Uiso 1 1 calc R . .
Pd15 Pd -0.08440(5) 0.51020(3) 0.35209(7) 0.0844(3) Uani 1 1 d U . .
Cl15 Cl -0.0923(2) 0.46033(9) 0.2605(2) 0.1068(13) Uani 1 1 d U . .
O15 O -0.0688(5) 0.6488(2) 0.4558(5) 0.115(3) Uani 1 1 d DU . .
N151 N -0.0439(6) 0.4776(2) 0.4467(5) 0.113(3) Uani 1 1 d DU . .
H15A H -0.0668 0.4548 0.4365 0.136 Uiso 1 1 calc R . .
H15B H 0.0055 0.4739 0.4554 0.136 Uiso 1 1 calc R . .
N152 N -0.1320(5) 0.5488(2) 0.2676(5) 0.106(3) Uani 1 1 d DU . .
C380 C -0.0533(5) 0.4931(3) 0.5187(7) 0.132(4) Uani 1 1 d DU . .
H380 H -0.0073 0.4878 0.5629 0.159 Uiso 1 1 calc R . .
C381 C -0.1156(7) 0.4782(4) 0.5389(9) 0.168(5) Uani 1 1 d DU . .
H38A H -0.1531 0.4689 0.4920 0.252 Uiso 1 1 d R . .
H38B H -0.1369 0.4978 0.5623 0.252 Uiso 1 1 d R . .
H38C H -0.0983 0.4578 0.5760 0.252 Uiso 1 1 d R . .
C382 C -0.0600(7) 0.5356(2) 0.5077(6) 0.105(3) Uani 1 1 d DU . .
C383 C -0.0726(7) 0.5477(2) 0.4331(6) 0.091(3) Uani 1 1 d DU . .
C384 C -0.0753(6) 0.5859(2) 0.4195(6) 0.087(3) Uani 1 1 d DU . .
H384 H -0.0851 0.5948 0.3681 0.104 Uiso 1 1 calc R . .
C385 C -0.0639(7) 0.6108(3) 0.4792(6) 0.100(3) Uani 1 1 d DU . .
C386 C -0.0557(8) 0.6002(3) 0.5518(6) 0.121(4) Uani 1 1 d DU . .
H386 H -0.0515 0.6178 0.5918 0.145 Uiso 1 1 calc R . .
C387 C -0.0535(8) 0.5611(3) 0.5665(7) 0.127(4) Uani 1 1 d DU . .
H387 H -0.0476 0.5525 0.6174 0.152 Uiso 1 1 calc R . .
C388 C -0.0397(9) 0.6707(4) 0.5219(8) 0.149(5) Uani 1 1 d DU . .
H38D H -0.0014 0.6567 0.5610 0.224 Uiso 1 1 calc R . .
H38E H -0.0789 0.6773 0.5428 0.224 Uiso 1 1 calc R . .
H38F H -0.0185 0.6934 0.5084 0.224 Uiso 1 1 calc R . .
C389 C -0.0948(7) 0.5636(3) 0.2221(6) 0.132(4) Uani 1 1 d DU . .
H389 H -0.0461 0.5554 0.2292 0.159 Uiso 1 1 calc R . .
C390 C -0.1268(6) 0.5906(3) 0.1650(7) 0.145(4) Uani 1 1 d DU . .
H390 H -0.1033 0.6016 0.1319 0.174 Uiso 1 1 calc R . .
C391 C -0.1955(6) 0.5988(4) 0.1643(9) 0.150(5) Uani 1 1 d DU . .
H391 H -0.2185 0.6181 0.1292 0.181 Uiso 1 1 calc R . .
C392 C -0.2386(7) 0.5845(4) 0.2045(7) 0.116(4) Uani 1 1 d DU . .
H392 H -0.2886 0.5916 0.1934 0.139 Uiso 1 1 calc R . .
C393 C -0.2056(8) 0.5600(4) 0.2602(9) 0.112(4) Uani 1 1 d DU . .
H393 H -0.2300 0.5504 0.2937 0.134 Uiso 1 1 calc R . .
Pd16 Pd 0.12548(5) 0.51175(3) 0.42998(7) 0.0879(4) Uani 1 1 d U . .
Cl16 Cl 0.1445(2) 0.46122(11) 0.5241(2) 0.1143(14) Uani 1 1 d U . .
O16 O 0.0638(6) 0.6463(2) 0.2820(6) 0.148(4) Uani 1 1 d DU . .
N161 N 0.0915(5) 0.4759(3) 0.3406(5) 0.113(3) Uani 1 1 d DU . .
H16G H 0.1117 0.4528 0.3557 0.136 Uiso 1 1 calc R . .
H16H H 0.0411 0.4737 0.3245 0.136 Uiso 1 1 calc R . .
N162 N 0.1620(5) 0.5487(2) 0.5177(5) 0.095(3) Uani 1 1 d DU . .
C400 C 0.1154(9) 0.4905(3) 0.2758(6) 0.155(4) Uani 1 1 d DU . .
H400 H 0.1703 0.4889 0.2966 0.186 Uiso 1 1 calc R . .
C401 C 0.0959(10) 0.4706(4) 0.2020(7) 0.198(6) Uani 1 1 d DU . .
H40A H 0.0925 0.4439 0.2112 0.296 Uiso 1 1 calc R . .
H40B H 0.1338 0.4749 0.1779 0.296 Uiso 1 1 calc R . .
H40C H 0.0484 0.4797 0.1675 0.296 Uiso 1 1 calc R . .
C402 C 0.0999(9) 0.5323(3) 0.2725(6) 0.133(4) Uani 1 1 d DU . .
C403 C 0.1040(7) 0.5486(3) 0.3440(6) 0.098(3) Uani 1 1 d DU . .
C404 C 0.0900(7) 0.5863(3) 0.3492(6) 0.108(4) Uani 1 1 d DU . .
H404 H 0.0911 0.5970 0.3972 0.129 Uiso 1 1 calc RD . .
C405 C 0.0745(9) 0.6080(3) 0.2828(6) 0.126(4) Uani 1 1 d DU . .
C406 C 0.0739(10) 0.5922(3) 0.2131(7) 0.155(4) Uani 1 1 d DU . .
H406 H 0.0616 0.6072 0.1678 0.186 Uiso 1 1 calc R . .
C407 C 0.0907(9) 0.5550(3) 0.2079(7) 0.152(4) Uani 1 1 d DU . .
H407 H 0.0959 0.5453 0.1616 0.183 Uiso 1 1 calc R . .
C408 C 0.0708(10) 0.6638(4) 0.3544(8) 0.178(6) Uani 1 1 d DU . .
H40D H 0.0242 0.6618 0.3649 0.268 Uiso 1 1 calc R . .
H40E H 0.0834 0.6901 0.3521 0.268 Uiso 1 1 calc R . .
H40F H 0.1098 0.6515 0.3960 0.268 Uiso 1 1 calc RD . .
C409 C 0.2343(6) 0.5525(3) 0.5511(6) 0.103(4) Uani 1 1 d DU . .
H409 H 0.2659 0.5387 0.5308 0.123 Uiso 1 1 calc R . .
C410 C 0.2662(6) 0.5758(3) 0.6147(6) 0.114(4) Uani 1 1 d DU . .
H410 H 0.3181 0.5783 0.6355 0.137 Uiso 1 1 calc R . .
C411 C 0.2222(6) 0.5947(4) 0.6464(7) 0.120(4) Uani 1 1 d DU . .
H411 H 0.2426 0.6083 0.6932 0.144 Uiso 1 1 calc R . .
C412 C 0.1472(6) 0.5939(4) 0.6092(7) 0.127(4) Uani 1 1 d DU . .
H412 H 0.1143 0.6079 0.6275 0.152 Uiso 1 1 calc R . .
C413 C 0.1230(7) 0.5721(4) 0.5454(7) 0.124(4) Uani 1 1 d DU . .
H413 H 0.0720 0.5737 0.5168 0.149 Uiso 1 1 calc R . .

loop_
_atom_site_aniso_label
_atom_site_aniso_U_11
_atom_site_aniso_U_22
_atom_site_aniso_U_33
_atom_site_aniso_U_23
_atom_site_aniso_U_13
_atom_site_aniso_U_12
Pd1 0.0350(4) 0.0276(4) 0.0297(3) -0.0020(3) 0.0092(3) 0.0000(3)
Cl1 0.0362(11) 0.0263(11) 0.0349(11) -0.0001(9) 0.0105(9) 0.0006(9)
O1 0.049(3) 0.041(3) 0.064(4) 0.004(3) 0.022(3) -0.011(3)
N11 0.035(3) 0.039(4) 0.027(3) -0.003(3) 0.012(3) 0.000(3)
N12 0.030(3) 0.030(4) 0.029(3) 0.002(3) 0.014(3) -0.004(3)
C100 0.031(4) 0.046(4) 0.036(4) 0.002(4) 0.003(3) 0.006(3)
C101 0.073(6) 0.066(6) 0.056(4) 0.005(4) 0.012(4) -0.010(5)
C102 0.033(4) 0.047(4) 0.028(4) -0.008(3) 0.009(3) -0.001(3)
C103 0.036(3) 0.037(3) 0.037(4) 0.000(4) 0.013(3) -0.002(3)
C104 0.043(4) 0.030(4) 0.034(4) -0.009(4) 0.007(4) -0.005(3)
C105 0.058(4) 0.036(4) 0.034(4) -0.007(4) 0.020(4) -0.011(3)
C106 0.047(4) 0.053(4) 0.049(5) -0.014(4) 0.021(4) -0.010(4)
C107 0.042(4) 0.055(4) 0.034(4) -0.001(4) 0.010(4) -0.007(4)
C108 0.089(6) 0.051(5) 0.078(6) -0.008(5) 0.032(5) -0.027(5)
C109 0.032(4) 0.033(4) 0.037(4) 0.006(3) 0.009(3) -0.001(3)
C110 0.038(4) 0.056(5) 0.045(4) 0.013(4) 0.012(4) 0.010(4)
C111 0.064(5) 0.045(5) 0.066(5) 0.006(4) 0.032(4) 0.025(4)
C112 0.064(5) 0.044(5) 0.061(5) -0.017(4) 0.031(4) -0.004(4)
C113 0.044(4) 0.042(5) 0.033(4) -0.002(3) 0.015(3) 0.003(3)
Pd2 0.0443(4) 0.0455(4) 0.0299(3) -0.0088(3) 0.0171(3) -0.0075(3)
Cl2 0.0671(15) 0.0470(14) 0.0323(11) -0.0088(10) 0.0134(11) -0.0044(12)
O2 0.070(4) 0.051(3) 0.031(3) -0.015(2) 0.023(3) -0.007(3)
N21 0.051(4) 0.054(4) 0.049(3) -0.003(3) 0.033(3) 0.002(4)
N22 0.025(3) 0.044(4) 0.037(3) -0.013(3) 0.015(3) -0.007(3)
C120 0.101(6) 0.064(4) 0.041(4) -0.002(3) 0.037(4) 0.006(5)
C121 0.147(8) 0.069(6) 0.077(5) 0.006(5) 0.031(6) 0.016(6)
C122 0.066(5) 0.056(4) 0.040(4) -0.006(3) 0.040(4) -0.011(4)
C123 0.030(4) 0.050(4) 0.026(3) -0.005(3) 0.016(3) -0.012(4)
C124 0.033(4) 0.045(4) 0.031(4) -0.005(3) 0.008(3) -0.007(4)
C125 0.025(4) 0.045(4) 0.032(4) -0.003(3) 0.015(3) -0.004(4)
C126 0.045(4) 0.056(4) 0.036(4) -0.009(3) 0.021(4) -0.003(4)
C127 0.064(5) 0.060(4) 0.027(4) 0.005(3) 0.020(4) 0.002(5)
C128 0.075(5) 0.052(5) 0.042(4) -0.006(4) 0.034(4) -0.007(5)
C129 0.040(4) 0.038(4) 0.042(4) -0.015(3) 0.023(3) -0.008(3)
C130 0.041(4) 0.041(5) 0.046(4) -0.012(4) 0.011(3) 0.002(4)
C131 0.053(4) 0.043(5) 0.039(4) -0.007(4) 0.015(3) -0.007(4)
C132 0.048(4) 0.040(5) 0.044(4) 0.001(4) 0.015(4) -0.002(4)
C133 0.040(4) 0.050(5) 0.036(4) -0.001(3) 0.024(3) -0.003(4)
Pd3 0.0348(4) 0.0278(4) 0.0336(4) 0.0029(3) 0.0089(3) -0.0035(3)
Cl3 0.0381(12) 0.0300(12) 0.0380(12) 0.0030(10) 0.0084(10) -0.0015(10)
O3 0.065(4) 0.040(3) 0.039(3) 0.011(3) 0.016(3) 0.009(3)
N31 0.029(3) 0.038(4) 0.029(4) -0.002(3) 0.004(3) -0.001(3)
N32 0.035(3) 0.019(3) 0.057(4) 0.000(3) 0.024(3) 0.005(3)
C140 0.031(4) 0.035(4) 0.025(4) 0.004(3) 0.010(3) -0.002(3)
C141 0.049(5) 0.046(5) 0.029(4) -0.005(4) 0.007(4) -0.004(4)
C142 0.042(4) 0.037(4) 0.023(4) -0.001(3) 0.012(3) 0.004(3)
C143 0.034(3) 0.039(3) 0.020(4) 0.005(3) 0.019(3) -0.004(3)
C144 0.033(4) 0.042(4) 0.040(4) 0.004(4) 0.023(3) -0.002(3)
C145 0.053(4) 0.031(4) 0.038(4) 0.003(4) 0.019(4) 0.002(3)
C146 0.045(4) 0.051(4) 0.031(4) 0.002(4) 0.011(4) 0.016(4)
C147 0.040(4) 0.049(4) 0.032(4) 0.004(4) 0.004(4) -0.002(3)
C148 0.069(5) 0.054(5) 0.054(5) 0.006(5) 0.020(4) 0.016(4)
C149 0.054(5) 0.050(5) 0.061(5) 0.022(4) 0.016(4) 0.001(4)
C150 0.063(5) 0.043(5) 0.085(5) 0.011(4) 0.041(4) -0.001(4)
C151 0.063(5) 0.054(6) 0.083(5) -0.014(4) 0.049(4) 0.000(4)
C152 0.064(5) 0.072(6) 0.079(5) -0.019(5) 0.038(4) -0.026(4)
C153 0.037(4) 0.056(5) 0.050(4) -0.009(4) 0.025(3) -0.006(4)
Pd4 0.0473(4) 0.0432(4) 0.0322(4) 0.0029(3) 0.0145(3) 0.0111(4)
Cl4 0.0431(12) 0.0429(13) 0.0432(12) 0.0101(10) 0.0165(10) 0.0119(11)
O4 0.096(5) 0.057(4) 0.125(6) 0.005(4) 0.030(5) -0.004(4)
N41 0.035(3) 0.046(4) 0.037(4) 0.001(3) 0.014(3) -0.002(3)
N42 0.040(3) 0.055(4) 0.038(4) 0.007(3) 0.019(3) 0.006(3)
C160 0.043(4) 0.048(4) 0.045(4) -0.005(4) 0.007(4) 0.004(4)
C161 0.063(6) 0.061(6) 0.051(4) 0.001(4) 0.014(4) 0.003(5)
C162 0.057(4) 0.047(4) 0.044(5) -0.009(4) 0.023(4) 0.004(3)
C163 0.047(3) 0.054(4) 0.032(4) -0.001(4) 0.023(3) 0.009(3)
C164 0.067(4) 0.048(4) 0.044(5) -0.011(4) 0.016(4) 0.008(4)
C165 0.075(5) 0.056(4) 0.050(5) 0.003(4) 0.021(4) 0.003(4)
C166 0.073(5) 0.056(5) 0.072(6) -0.008(5) 0.021(5) -0.008(4)
C167 0.051(4) 0.054(4) 0.064(5) -0.022(4) 0.011(4) 0.005(4)
C168 0.129(7) 0.085(7) 0.134(8) -0.004(6) 0.024(6) -0.026(6)
C169 0.049(4) 0.048(5) 0.042(4) 0.005(4) 0.007(3) 0.007(4)
C170 0.053(5) 0.062(6) 0.055(4) 0.013(4) 0.018(4) 0.016(4)
C171 0.057(5) 0.055(5) 0.064(5) 0.012(4) 0.027(4) 0.016(4)
C172 0.059(5) 0.063(6) 0.049(4) 0.000(4) 0.025(4) 0.008(4)
C173 0.060(5) 0.068(6) 0.038(4) -0.005(4) 0.010(4) 0.023(4)
Pd5 0.0384(4) 0.0393(4) 0.0302(3) -0.0040(3) 0.0110(3) -0.0084(3)
Cl5 0.0371(11) 0.0491(13) 0.0380(11) -0.0088(10) 0.0144(9) -0.0041(10)
O5 0.069(4) 0.041(3) 0.074(4) 0.002(3) 0.011(4) 0.008(3)
N51 0.033(3) 0.037(4) 0.043(4) -0.007(3) 0.019(3) -0.009(3)
N52 0.054(4) 0.040(4) 0.031(4) -0.006(3) 0.003(3) -0.014(3)
C180 0.042(4) 0.044(4) 0.037(4) 0.005(4) 0.009(3) -0.006(3)
C181 0.063(5) 0.070(6) 0.048(4) -0.007(4) 0.016(4) 0.002(5)
C182 0.036(4) 0.040(4) 0.036(4) 0.007(3) 0.004(3) -0.011(3)
C183 0.038(3) 0.046(4) 0.038(4) -0.002(4) 0.003(4) 0.000(3)
C184 0.047(4) 0.040(4) 0.039(4) -0.002(4) 0.007(4) -0.006(3)
C185 0.053(4) 0.046(4) 0.044(5) 0.001(4) 0.008(4) 0.003(3)
C186 0.049(4) 0.045(4) 0.046(5) 0.007(4) 0.002(4) 0.003(4)
C187 0.046(4) 0.051(4) 0.043(5) 0.004(4) 0.006(4) 0.005(4)
C188 0.096(6) 0.074(6) 0.110(7) 0.000(6) 0.025(6) 0.024(5)
C189 0.076(5) 0.066(6) 0.061(5) 0.006(4) 0.020(4) -0.027(4)
C190 0.104(6) 0.083(6) 0.068(5) 0.008(5) 0.031(4) -0.036(5)
C191 0.085(6) 0.097(7) 0.078(6) 0.001(5) 0.033(4) -0.036(5)
C192 0.068(5) 0.068(6) 0.074(5) -0.009(4) 0.022(4) -0.032(4)
C193 0.045(4) 0.051(5) 0.056(5) -0.010(4) 0.016(4) -0.013(4)
Pd6 0.0345(3) 0.0385(4) 0.0303(3) -0.0070(3) 0.0192(3) -0.0041(3)
Cl6 0.0318(11) 0.0392(13) 0.0394(11) -0.0095(10) 0.0168(9) -0.0013(10)
O6 0.099(5) 0.075(4) 0.110(5) -0.007(4) 0.040(4) -0.006(4)
N61 0.035(3) 0.060(4) 0.042(4) 0.001(4) 0.022(3) -0.001(3)
N62 0.043(4) 0.036(4) 0.048(4) -0.007(3) 0.033(3) -0.009(3)
C200 0.042(4) 0.072(4) 0.062(5) -0.020(4) 0.024(4) 0.000(4)
C201 0.068(5) 0.084(6) 0.073(5) -0.003(5) 0.042(4) 0.002(5)
C202 0.031(4) 0.081(4) 0.053(5) -0.022(4) 0.026(3) -0.010(3)
C203 0.048(4) 0.059(4) 0.036(4) -0.018(4) 0.025(3) -0.014(3)
C204 0.072(5) 0.061(4) 0.061(5) -0.010(4) 0.044(4) -0.014(4)
C205 0.095(6) 0.055(4) 0.062(5) -0.031(4) 0.041(4) -0.019(4)
C206 0.057(5) 0.086(5) 0.075(6) -0.018(5) 0.043(4) -0.021(4)
C207 0.042(4) 0.090(5) 0.070(5) -0.032(5) 0.033(4) -0.020(4)
C208 0.054(5) 0.066(5) 0.069(6) 0.006(5) 0.009(4) -0.021(4)
C209 0.051(5) 0.062(5) 0.039(4) 0.001(4) 0.025(3) 0.007(4)
C210 0.058(5) 0.073(6) 0.052(5) 0.002(4) 0.032(4) 0.007(4)
C211 0.051(5) 0.057(5) 0.049(4) 0.012(4) 0.024(4) 0.010(4)
C212 0.057(5) 0.067(5) 0.044(4) 0.008(4) 0.026(4) 0.017(4)
C213 0.049(4) 0.059(5) 0.032(4) 0.005(4) 0.020(3) 0.004(4)
Pd7 0.0305(3) 0.0381(4) 0.0304(3) 0.0021(3) 0.0150(3) 0.0022(3)
Cl7 0.0343(11) 0.0442(14) 0.0329(11) 0.0054(10) 0.0104(9) 0.0041(10)
O7 0.058(4) 0.046(3) 0.088(5) 0.022(3) 0.008(4) 0.011(3)
N71 0.032(3) 0.048(4) 0.033(4) 0.006(3) 0.015(3) 0.002(3)
N72 0.034(3) 0.055(4) 0.014(3) -0.001(3) 0.012(3) 0.000(3)
C220 0.036(4) 0.062(4) 0.066(5) -0.004(4) 0.022(4) -0.002(4)
C221 0.081(5) 0.097(7) 0.107(6) -0.005(5) 0.060(5) 0.001(5)
C222 0.032(4) 0.062(4) 0.045(4) 0.016(4) 0.027(3) 0.018(3)
C223 0.034(3) 0.054(4) 0.032(4) 0.007(4) 0.028(3) 0.007(3)
C224 0.044(4) 0.051(4) 0.049(5) 0.011(4) 0.032(3) 0.015(3)
C225 0.049(4) 0.047(4) 0.050(5) 0.002(4) 0.022(4) 0.014(3)
C226 0.047(4) 0.046(4) 0.030(4) 0.017(3) 0.021(3) 0.013(3)
C227 0.033(4) 0.066(4) 0.046(5) 0.006(4) 0.019(3) 0.002(4)
C228 0.057(5) 0.038(5) 0.083(6) 0.001(5) 0.010(5) 0.007(4)
C229 0.050(4) 0.054(5) 0.038(4) -0.011(4) 0.026(3) -0.011(4)
C230 0.050(5) 0.075(6) 0.046(5) -0.021(4) 0.030(4) -0.021(4)
C231 0.049(5) 0.070(6) 0.055(5) -0.025(4) 0.026(4) -0.005(4)
C232 0.047(4) 0.062(5) 0.037(4) -0.018(4) 0.030(3) -0.004(4)
C233 0.047(4) 0.045(5) 0.049(4) -0.009(4) 0.031(4) 0.004(4)
Pd8 0.0786(6) 0.0514(6) 0.0782(6) 0.0078(5) 0.0144(5) 0.0005(5)
Cl8 0.102(2) 0.0563(19) 0.133(3) 0.0169(19) 0.024(2) 0.0080(18)
O8 0.086(4) 0.062(4) 0.100(5) 0.005(4) 0.017(4) 0.021(4)
N81 0.073(5) 0.091(6) 0.129(8) 0.072(6) -0.014(5) -0.022(4)
N82 0.080(4) 0.048(5) 0.055(4) 0.005(4) 0.033(4) 0.016(4)
C240 0.074(5) 0.082(5) 0.079(6) 0.013(5) 0.012(5) -0.008(4)
C241 0.086(7) 0.081(6) 0.088(6) 0.005(5) 0.004(5) 0.000(6)
C242 0.070(4) 0.073(4) 0.061(6) 0.021(4) 0.015(5) -0.002(4)
C243 0.067(4) 0.052(4) 0.036(4) 0.005(4) 0.016(4) 0.005(3)
C244 0.066(5) 0.054(4) 0.040(5) 0.013(4) 0.020(4) -0.001(4)
C245 0.074(5) 0.061(4) 0.060(6) -0.005(5) -0.006(5) 0.006(4)
C246 0.079(5) 0.084(5) 0.076(6) 0.012(5) 0.029(5) 0.020(4)
C247 0.068(5) 0.089(5) 0.076(6) 0.013(6) 0.018(5) 0.006(4)
C248 0.108(6) 0.098(7) 0.133(8) 0.002(7) 0.027(6) -0.005(6)
C249 0.103(6) 0.134(8) 0.079(5) 0.026(6) 0.034(5) -0.001(5)
C250 0.110(6) 0.141(8) 0.092(5) 0.034(5) 0.052(5) -0.007(6)
C251 0.097(6) 0.100(7) 0.113(6) 0.036(6) 0.044(5) 0.005(5)
C252 0.076(5) 0.059(6) 0.099(5) -0.007(5) 0.038(5) 0.004(4)
C253 0.087(6) 0.060(6) 0.078(5) 0.000(5) 0.033(4) -0.007(4)
Pd9 0.0439(5) 0.0420(5) 0.0816(6) -0.0053(4) 0.0087(4) 0.0032(4)
Cl9 0.0635(18) 0.0573(19) 0.170(3) 0.006(2) 0.020(2) -0.0070(15)
O9 0.098(5) 0.054(4) 0.104(5) 0.023(4) 0.014(4) -0.003(4)
N91 0.050(4) 0.057(5) 0.090(7) -0.018(5) -0.005(4) 0.010(4)
N92 0.038(4) 0.068(5) 0.059(5) -0.011(4) 0.010(4) 0.006(4)
C260 0.055(4) 0.054(4) 0.079(5) -0.013(5) 0.011(5) 0.001(4)
C261 0.090(7) 0.071(6) 0.080(5) 0.007(5) 0.009(5) -0.018(6)
C262 0.052(4) 0.056(4) 0.060(5) 0.003(4) 0.011(4) 0.001(3)
C263 0.044(4) 0.049(4) 0.053(5) -0.004(4) 0.010(4) -0.003(3)
C264 0.059(4) 0.057(4) 0.050(5) 0.002(5) 0.016(4) 0.002(4)
C265 0.080(5) 0.056(4) 0.066(6) 0.003(5) 0.015(5) -0.009(4)
C266 0.057(4) 0.067(5) 0.065(6) 0.002(5) -0.001(5) -0.013(4)
C267 0.049(4) 0.070(5) 0.072(6) -0.005(5) -0.002(5) -0.006(4)
C268 0.101(6) 0.057(6) 0.111(7) 0.013(6) 0.011(6) -0.009(5)
C269 0.064(5) 0.062(6) 0.056(5) -0.005(4) 0.006(4) 0.017(4)
C270 0.087(6) 0.082(6) 0.071(5) -0.002(5) 0.030(4) 0.024(5)
C271 0.051(5) 0.065(6) 0.072(5) 0.005(4) 0.030(4) 0.012(4)
C272 0.049(5) 0.063(6) 0.077(5) -0.001(5) 0.025(4) 0.010(4)
C273 0.062(5) 0.072(6) 0.054(5) -0.004(4) 0.020(4) 0.014(4)
Pd10 0.0406(4) 0.0534(5) 0.0214(3) 0.0002(3) 0.0123(3) -0.0040(3)
Cl10 0.0739(16) 0.0530(15) 0.0302(11) -0.0012(10) 0.0169(11) -0.0082(13)
O10 0.050(3) 0.053(3) 0.036(3) 0.014(2) 0.022(3) 0.016(3)
N101 0.051(4) 0.065(4) 0.021(3) -0.001(3) 0.011(3) -0.020(4)
N102 0.036(3) 0.044(4) 0.019(3) 0.015(3) 0.011(3) 0.008(3)
C280 0.059(4) 0.063(4) 0.031(4) -0.007(3) 0.029(4) -0.033(4)
C281 0.097(5) 0.049(5) 0.077(5) -0.008(4) 0.062(4) -0.007(4)
C282 0.052(5) 0.061(4) 0.028(3) 0.004(3) 0.011(4) 0.000(4)
C283 0.046(5) 0.055(4) 0.019(3) 0.008(3) 0.010(3) 0.005(4)
C284 0.025(4) 0.055(4) 0.030(3) 0.006(3) 0.019(3) 0.002(4)
C285 0.036(4) 0.061(4) 0.026(4) 0.013(3) 0.007(3) 0.004(4)
C286 0.043(4) 0.066(4) 0.031(4) 0.006(3) 0.024(4) 0.001(4)
C287 0.048(5) 0.071(4) 0.027(3) 0.003(3) 0.025(4) 0.000(4)
C288 0.074(6) 0.072(6) 0.056(5) 0.003(4) 0.032(5) 0.003(5)
C289 0.040(4) 0.039(5) 0.040(4) 0.004(3) 0.014(3) -0.001(4)
C290 0.034(4) 0.040(5) 0.047(4) 0.005(4) 0.011(3) 0.000(4)
C291 0.046(4) 0.034(4) 0.032(4) 0.006(3) 0.006(3) 0.001(4)
C292 0.045(4) 0.042(5) 0.030(4) 0.002(3) 0.014(3) 0.006(4)
C293 0.032(4) 0.043(5) 0.030(4) 0.001(3) 0.008(3) 0.004(4)
Pd11 0.0696(5) 0.0510(5) 0.0291(4) -0.0024(4) 0.0193(4) -0.0018(4)
Cl11 0.116(2) 0.0614(18) 0.0429(14) -0.0070(12) 0.0432(14) -0.0117(16)
O11 0.131(6) 0.056(4) 0.069(5) -0.008(3) 0.017(4) 0.008(4)
N111 0.077(6) 0.058(4) 0.013(3) 0.000(3) 0.007(3) 0.002(4)
N112 0.078(5) 0.069(5) 0.054(4) -0.003(4) 0.037(4) 0.003(4)
C300 0.044(4) 0.055(4) 0.020(3) 0.001(3) 0.018(3) 0.007(4)
C301 0.055(5) 0.046(4) 0.025(4) -0.001(3) 0.018(3) -0.009(4)
C302 0.051(5) 0.047(4) 0.026(3) 0.003(3) 0.010(3) 0.003(4)
C303 0.044(5) 0.060(4) 0.033(3) 0.003(3) 0.016(3) 0.000(4)
C304 0.063(5) 0.060(4) 0.045(4) 0.002(3) 0.029(4) 0.001(5)
C305 0.080(6) 0.061(4) 0.052(5) -0.008(3) 0.022(4) 0.008(5)
C306 0.067(6) 0.062(4) 0.031(4) -0.017(4) 0.009(4) -0.002(5)
C307 0.064(5) 0.060(4) 0.035(4) -0.008(4) 0.016(4) -0.002(5)
C308 0.173(9) 0.112(7) 0.122(8) 0.028(6) 0.020(6) 0.001(7)
C309 0.081(6) 0.053(5) 0.066(5) -0.005(4) 0.031(4) -0.001(4)
C310 0.084(6) 0.084(7) 0.091(5) 0.003(5) 0.042(4) 0.000(5)
C311 0.088(6) 0.093(7) 0.082(5) 0.013(5) 0.046(5) 0.012(5)
C312 0.090(6) 0.079(6) 0.064(5) 0.013(4) 0.032(4) 0.023(5)
C313 0.084(6) 0.074(6) 0.048(4) 0.004(4) 0.028(4) 0.011(5)
Pd12 0.0647(5) 0.0618(6) 0.0255(4) 0.0004(4) 0.0044(4) -0.0119(4)
Cl12 0.0588(15) 0.0730(18) 0.0317(12) 0.0105(12) 0.0044(11) -0.0087(14)
O12 0.109(5) 0.066(4) 0.067(4) -0.018(3) 0.038(4) -0.015(4)
N121 0.108(7) 0.053(5) 0.043(4) 0.002(3) 0.029(4) -0.006(5)
N122 0.041(4) 0.067(5) 0.039(4) -0.005(3) 0.015(3) -0.018(3)
C320 0.127(7) 0.075(5) 0.048(4) 0.009(4) 0.022(5) -0.003(5)
C321 0.147(8) 0.106(7) 0.098(6) 0.013(6) 0.005(6) -0.041(6)
C322 0.112(7) 0.070(4) 0.040(4) 0.009(3) 0.026(5) 0.021(5)
C323 0.066(6) 0.067(4) 0.031(4) 0.003(3) 0.016(4) -0.003(5)
C324 0.049(5) 0.066(4) 0.047(4) -0.004(4) 0.020(4) -0.015(5)
C325 0.074(6) 0.063(4) 0.048(5) 0.005(3) 0.013(4) -0.013(5)
C326 0.074(6) 0.066(4) 0.047(4) 0.003(4) 0.027(4) 0.003(5)
C327 0.110(7) 0.077(5) 0.056(5) 0.011(4) 0.033(5) 0.001(6)
C328 0.195(9) 0.114(7) 0.131(7) -0.041(6) 0.062(7) 0.009(7)
C329 0.056(5) 0.077(6) 0.060(5) 0.006(4) 0.019(4) -0.007(4)
C330 0.054(5) 0.091(6) 0.078(5) 0.000(5) 0.033(4) -0.005(5)
C331 0.071(6) 0.092(7) 0.079(5) -0.010(5) 0.032(5) -0.001(5)
C332 0.075(6) 0.082(6) 0.070(5) -0.021(5) 0.028(4) 0.000(5)
C333 0.053(5) 0.072(6) 0.042(4) -0.006(4) 0.016(4) -0.009(4)
Pd13 0.0740(5) 0.0354(4) 0.0598(5) -0.0056(4) 0.0402(4) -0.0111(4)
Cl13 0.0686(15) 0.0383(14) 0.0442(13) 0.0032(11) 0.0154(12) -0.0139(12)
O13 0.142(6) 0.058(4) 0.169(7) 0.018(5) 0.050(5) 0.013(4)
N131 0.065(4) 0.050(4) 0.048(4) 0.006(4) 0.039(3) -0.005(3)
N132 0.091(5) 0.051(5) 0.090(6) -0.019(4) 0.048(4) -0.012(4)
C340 0.066(4) 0.059(4) 0.083(6) 0.008(5) 0.025(4) -0.009(4)
C341 0.076(5) 0.076(6) 0.098(7) 0.016(5) 0.015(5) 0.000(5)
C342 0.074(5) 0.064(4) 0.092(7) 0.000(5) 0.033(5) 0.001(4)
C343 0.071(4) 0.052(4) 0.079(6) -0.002(4) 0.048(4) -0.010(3)
C344 0.091(5) 0.051(4) 0.115(7) -0.003(5) 0.055(5) -0.001(4)
C345 0.103(6) 0.074(5) 0.117(7) 0.013(6) 0.037(6) -0.005(4)
C346 0.104(6) 0.090(5) 0.163(9) 0.002(7) 0.036(6) 0.013(5)
C347 0.086(6) 0.080(5) 0.120(8) 0.009(6) 0.031(5) 0.003(5)
C348 0.166(8) 0.122(7) 0.199(10) 0.007(7) 0.049(7) 0.028(7)
C349 0.117(6) 0.073(6) 0.090(6) -0.025(5) 0.043(4) -0.027(5)
C350 0.121(6) 0.099(7) 0.125(7) -0.040(6) 0.032(5) -0.005(6)
C351 0.123(6) 0.088(7) 0.120(6) -0.021(6) 0.029(6) -0.030(6)
C352 0.095(6) 0.067(6) 0.109(6) 0.012(5) 0.023(5) -0.015(5)
C353 0.081(5) 0.047(6) 0.090(6) 0.000(5) 0.023(4) -0.006(5)
Pd14 0.0810(6) 0.0372(5) 0.0540(5) 0.0102(4) 0.0367(4) 0.0158(4)
Cl14 0.090(2) 0.0394(15) 0.0500(15) 0.0034(12) 0.0162(14) 0.0145(14)
O14 0.204(8) 0.104(5) 0.224(8) -0.020(6) 0.052(6) -0.016(5)
N141 0.066(4) 0.056(5) 0.039(4) 0.003(4) 0.021(4) 0.000(4)
N142 0.102(5) 0.040(5) 0.096(6) 0.017(4) 0.032(5) 0.013(5)
C360 0.080(5) 0.065(5) 0.088(7) 0.003(5) 0.020(5) -0.008(4)
C361 0.077(5) 0.087(6) 0.091(7) 0.002(6) 0.024(5) -0.010(5)
C362 0.078(5) 0.074(4) 0.095(7) 0.004(5) 0.035(5) -0.010(4)
C363 0.095(5) 0.072(4) 0.076(6) 0.007(5) 0.042(5) 0.009(4)
C364 0.112(6) 0.075(5) 0.100(7) -0.003(6) 0.051(5) 0.005(4)
C365 0.127(6) 0.096(5) 0.143(8) 0.008(6) 0.054(6) -0.009(5)
C366 0.121(6) 0.098(5) 0.130(8) -0.014(6) 0.037(6) -0.029(5)
C367 0.103(6) 0.091(5) 0.129(8) -0.003(6) 0.038(6) -0.020(5)
C368 0.229(10) 0.182(9) 0.210(9) -0.042(7) 0.063(7) 0.009(8)
C369 0.097(5) 0.069(6) 0.107(7) -0.006(5) 0.028(5) 0.025(5)
C370 0.095(6) 0.087(7) 0.101(7) -0.004(5) 0.001(5) 0.007(5)
C371 0.131(6) 0.097(8) 0.140(7) 0.017(6) 0.025(6) 0.009(6)
C372 0.144(7) 0.127(8) 0.145(7) 0.064(6) 0.035(5) 0.022(7)
C373 0.131(6) 0.121(7) 0.123(7) 0.061(6) 0.037(5) 0.018(6)
Pd15 0.0644(6) 0.0440(5) 0.1305(9) 0.0019(6) 0.0127(6) 0.0045(5)
Cl15 0.097(2) 0.0551(19) 0.135(3) -0.0151(19) -0.007(2) 0.0092(18)
O15 0.122(6) 0.083(4) 0.144(6) -0.019(4) 0.048(5) -0.001(5)
N151 0.122(9) 0.053(5) 0.139(5) -0.007(4) 0.009(6) -0.013(6)
N152 0.098(6) 0.056(5) 0.144(6) -0.003(5) 0.013(6) 0.007(5)
C380 0.136(7) 0.119(5) 0.138(6) 0.022(5) 0.041(6) 0.001(6)
C381 0.172(8) 0.144(8) 0.195(9) 0.023(7) 0.072(6) -0.003(7)
C382 0.099(7) 0.104(5) 0.118(5) -0.003(4) 0.043(6) 0.012(6)
C383 0.077(6) 0.078(4) 0.123(4) 0.002(4) 0.040(5) 0.019(5)
C384 0.082(7) 0.077(4) 0.105(5) -0.008(4) 0.036(5) -0.001(6)
C385 0.087(7) 0.100(5) 0.117(6) 0.001(4) 0.040(6) 0.012(6)
C386 0.141(8) 0.120(5) 0.114(5) -0.011(5) 0.057(6) 0.028(7)
C387 0.137(8) 0.133(6) 0.133(6) 0.003(5) 0.074(6) 0.004(7)
C388 0.162(9) 0.143(7) 0.146(8) -0.031(6) 0.056(7) -0.040(7)
C389 0.148(6) 0.111(7) 0.133(7) 0.006(5) 0.039(5) -0.004(6)
C390 0.158(6) 0.135(8) 0.135(7) 0.007(6) 0.038(6) 0.003(7)
C391 0.158(7) 0.136(8) 0.150(8) 0.004(6) 0.040(6) 0.015(6)
C392 0.120(6) 0.099(7) 0.104(7) -0.010(6) 0.002(5) 0.020(6)
C393 0.107(6) 0.078(7) 0.129(7) -0.009(5) 0.009(5) 0.022(5)
Pd16 0.0592(6) 0.0774(7) 0.1160(8) 0.0007(6) 0.0136(6) -0.0092(5)
Cl16 0.084(2) 0.092(2) 0.133(3) 0.025(2) -0.010(2) -0.005(2)
O16 0.157(7) 0.119(5) 0.162(6) 0.001(5) 0.047(6) -0.003(6)
N161 0.084(8) 0.088(6) 0.128(5) -0.008(4) -0.018(6) -0.017(6)
N162 0.082(6) 0.075(5) 0.108(6) 0.011(4) 0.002(5) 0.002(5)
C400 0.168(9) 0.138(6) 0.156(6) -0.020(5) 0.048(6) -0.001(7)
C401 0.219(10) 0.191(8) 0.187(7) -0.035(6) 0.072(7) 0.026(8)
C402 0.143(8) 0.131(5) 0.125(5) -0.004(4) 0.047(6) -0.016(7)
C403 0.082(7) 0.094(4) 0.108(4) 0.010(4) 0.017(6) 0.001(6)
C404 0.097(7) 0.095(5) 0.124(6) -0.005(4) 0.027(6) -0.012(6)
C405 0.130(8) 0.114(5) 0.125(6) 0.012(4) 0.030(6) -0.015(7)
C406 0.180(9) 0.153(6) 0.144(6) 0.005(5) 0.070(7) -0.004(7)
C407 0.180(9) 0.155(6) 0.133(6) 0.001(5) 0.067(7) -0.008(7)
C408 0.197(10) 0.168(9) 0.169(8) -0.010(6) 0.058(7) 0.008(8)
C409 0.092(5) 0.083(7) 0.113(7) 0.008(5) 0.007(5) -0.006(5)
C410 0.112(6) 0.107(8) 0.107(7) 0.002(6) 0.017(5) -0.013(6)
C411 0.137(6) 0.111(8) 0.109(7) 0.008(6) 0.035(5) -0.009(6)
C412 0.131(6) 0.132(8) 0.123(7) -0.012(6) 0.050(6) -0.018(6)
C413 0.117(6) 0.130(8) 0.129(7) -0.016(5) 0.044(5) -0.007(6)

loop_
_atom_type_symbol
_atom_type_description
_atom_type_scat_dispersion_real
_atom_type_scat_dispersion_imag
_atom_type_scat_source
C C 0.0033 0.0016 'International Tables Vol C Tables 4.2.6.8 and 6.1.1.4'
H H 0.0000 0.0000 'International Tables Vol C Tables 4.2.6.8 and 6.1.1.4'
Cl Cl 0.1484 0.1585 'International Tables Vol C Tables 4.2.6.8 and 6.1.1.4'
N N 0.0061 0.0033 'International Tables Vol C Tables 4.2.6.8 and 6.1.1.4'
O O 0.0106 0.0060 'International Tables Vol C Tables 4.2.6.8 and 6.1.1.4'
Pd Pd -0.9988 1.0072 'International Tables Vol C Tables 4.2.6.8 and 6.1.1.4'

loop_
_geom_angle_atom_site_label_1
_geom_angle_atom_site_label_2
_geom_angle_atom_site_label_3
_geom_angle
_geom_angle_site_symmetry_1
_geom_angle_site_symmetry_3
_geom_angle_publ_flag
C103 Pd1 N12 93.0(3) . . ?
C103 Pd1 N11 80.5(3) . . ?
N12 Pd1 N11 172.6(2) . . ?
C103 Pd1 Cl1 174.7(2) . . ?
N12 Pd1 Cl1 92.28(18) . . ?
N11 Pd1 Cl1 94.14(18) . . ?
C105 O1 C108 114.4(6) . . ?
C100 N11 Pd1 109.7(5) . . ?
C100 N11 H11A 109.7 . . ?
Pd1 N11 H11A 109.7 . . ?
C100 N11 H11B 109.7 . . ?
Pd1 N11 H11B 109.7 . . ?
H11A N11 H11B 108.2 . . ?
C109 N12 C113 117.4(6) . . ?
C109 N12 Pd1 122.4(5) . . ?
C113 N12 Pd1 120.1(5) . . ?
N11 C100 C101 109.6(6) . . ?
N11 C100 C102 104.9(5) . . ?
C101 C100 C102 109.2(7) . . ?
N11 C100 H100 111.0 . . ?
C101 C100 H100 111.0 . . ?
C102 C100 H100 111.0 . . ?
C100 C101 H10A 109.5 . . ?
C100 C101 H10B 109.5 . . ?
H10A C101 H10B 109.5 . . ?
C100 C101 H10C 109.5 . . ?
H10A C101 H10C 109.5 . . ?
H10B C101 H10C 109.5 . . ?
C103 C102 C107 120.2(6) . . ?
C103 C102 C100 116.6(6) . . ?
C107 C102 C100 123.3(6) . . ?
C102 C103 C104 119.4(6) . . ?
C102 C103 Pd1 113.7(5) . . ?
C104 C103 Pd1 126.9(5) . . ?
C105 C104 C103 119.8(7) . . ?
C105 C104 H104 120.1 . . ?
C103 C104 H104 120.1 . . ?
C106 C105 C104 119.9(7) . . ?
C106 C105 O1 127.5(7) . . ?
C104 C105 O1 112.5(6) . . ?
C105 C106 C107 121.5(7) . . ?
C105 C106 H106 119.2 . . ?
C107 C106 H106 119.2 . . ?
C106 C107 C102 119.3(7) . . ?
C106 C107 H107 120.3 . . ?
C102 C107 H107 120.3 . . ?
O1 C108 H10D 109.5 . . ?
O1 C108 H10E 109.5 . . ?
H10D C108 H10E 109.5 . . ?
O1 C108 H10F 109.5 . . ?
H10D C108 H10F 109.5 . . ?
H10E C108 H10F 109.5 . . ?
N12 C109 C110 120.5(7) . . ?
N12 C109 H109 119.7 . . ?
C110 C109 H109 119.7 . . ?
C111 C110 C109 120.5(7) . . ?
C111 C110 H110 119.8 . . ?
C109 C110 H110 119.8 . . ?
C110 C111 C112 120.1(8) . . ?
C110 C111 H111 119.9 . . ?
C112 C111 H111 119.9 . . ?
C111 C112 C113 116.8(8) . . ?
C111 C112 H112 121.6 . . ?
C113 C112 H112 121.6 . . ?
N12 C113 C112 124.5(7) . . ?
N12 C113 H113 117.8 . . ?
C112 C113 H113 117.8 . . ?
C123 Pd2 N21 82.1(3) . . ?
C123 Pd2 N22 95.1(3) . . ?
N21 Pd2 N22 175.5(3) . . ?
C123 Pd2 Cl2 174.9(2) . . ?
N21 Pd2 Cl2 92.89(19) . . ?
N22 Pd2 Cl2 89.84(18) . . ?
C125 O2 C128 118.6(6) . . ?
C120 N21 Pd2 107.5(5) . . ?
C120 N21 H21A 110.2 . . ?
Pd2 N21 H21A 110.2 . . ?
C120 N21 H21B 110.2 . . ?
Pd2 N21 H21B 110.2 . . ?
H21A N21 H21B 108.5 . . ?
C129 N22 C133 116.1(6) . . ?
C129 N22 Pd2 122.8(5) . . ?
C133 N22 Pd2 120.5(5) . . ?
C121 C120 N21 116.5(8) . . ?
C121 C120 C122 115.5(7) . . ?
N21 C120 C122 105.3(6) . . ?
C121 C120 H120 106.2 . . ?
N21 C120 H120 106.2 . . ?
C122 C120 H120 106.2 . . ?
C120 C121 H12C 109.5 . . ?
C120 C121 H12D 109.5 . . ?
H12C C121 H12D 109.5 . . ?
C120 C121 H12E 109.5 . . ?
H12C C121 H12E 109.5 . . ?
H12D C121 H12E 109.5 . . ?
C127 C122 C123 120.1(6) . . ?
C127 C122 C120 125.5(6) . . ?
C123 C122 C120 113.8(6) . . ?
C122 C123 C124 117.5(6) . . ?
C122 C123 Pd2 114.0(5) . . ?
C124 C123 Pd2 128.6(5) . . ?
C125 C124 C123 120.2(6) . . ?
C125 C124 H124 119.9 . . ?
C123 C124 H124 119.9 . . ?
C126 C125 O2 116.0(6) . . ?
C126 C125 C124 121.1(6) . . ?
O2 C125 C124 122.9(6) . . ?
C125 C126 C127 119.2(7) . . ?
C125 C126 H126 120.4 . . ?
C127 C126 H126 120.4 . . ?
C122 C127 C126 121.9(7) . . ?
C122 C127 H127 119.1 . . ?
C126 C127 H127 119.1 . . ?
O2 C128 H12F 109.5 . . ?
O2 C128 H12G 109.5 . . ?
H12F C128 H12G 109.5 . . ?
O2 C128 H12H 109.5 . . ?
H12F C128 H12H 109.5 . . ?
H12G C128 H12H 109.5 . . ?
N22 C129 C130 124.7(7) . . ?
N22 C129 H129 117.6 . . ?
C130 C129 H129 117.6 . . ?
C131 C130 C129 116.7(7) . . ?
C131 C130 H130 121.7 . . ?
C129 C130 H130 121.7 . . ?
C132 C131 C130 121.1(7) . . ?
C132 C131 H131 119.4 . . ?
C130 C131 H131 119.4 . . ?
C131 C132 C133 117.5(8) . . ?
C131 C132 H132 121.3 . . ?
C133 C132 H132 121.3 . . ?
N22 C133 C132 123.7(7) . . ?
N22 C133 H133 118.2 . . ?
C132 C133 H133 118.2 . . ?
C143 Pd3 N31 80.7(3) . . ?
C143 Pd3 N32 93.8(3) . . ?
N31 Pd3 N32 173.3(2) . . ?
C143 Pd3 Cl3 174.9(2) . . ?
N31 Pd3 Cl3 94.34(19) . . ?
N32 Pd3 Cl3 91.15(18) . . ?
C145 O3 C148 117.4(6) . . ?
C140 N31 Pd3 109.3(5) . . ?
C140 N31 H31A 109.8 . . ?
Pd3 N31 H31A 109.8 . . ?
C140 N31 H31B 109.8 . . ?
Pd3 N31 H31B 109.8 . . ?
H31A N31 H31B 108.3 . . ?
C153 N32 C149 118.1(7) . . ?
C153 N32 Pd3 122.3(6) . . ?
C149 N32 Pd3 119.6(5) . . ?
N31 C140 C141 109.8(6) . . ?
N31 C140 C142 104.5(5) . . ?
C141 C140 C142 112.1(6) . . ?
N31 C140 H140 110.1 . . ?
C141 C140 H140 110.1 . . ?
C142 C140 H140 110.1 . . ?
C140 C141 H14A 109.5 . . ?
C140 C141 H14B 109.5 . . ?
H14A C141 H14B 109.5 . . ?
C140 C141 H14C 109.5 . . ?
H14A C141 H14C 109.5 . . ?
H14B C141 H14C 109.5 . . ?
C147 C142 C143 120.4(6) . . ?
C147 C142 C140 124.6(6) . . ?
C143 C142 C140 115.0(6) . . ?
C142 C143 C144 119.0(6) . . ?
C142 C143 Pd3 114.3(5) . . ?
C144 C143 Pd3 126.7(5) . . ?
C145 C144 C143 118.7(6) . . ?
C145 C144 H144 120.6 . . ?
C143 C144 H144 120.6 . . ?
C146 C145 C144 122.7(7) . . ?
C146 C145 O3 123.6(6) . . ?
C144 C145 O3 113.7(6) . . ?
C145 C146 C147 118.4(7) . . ?
C145 C146 H146 120.8 . . ?
C147 C146 H146 120.8 . . ?
C142 C147 C146 120.4(7) . . ?
C142 C147 H147 119.8 . . ?
C146 C147 H147 119.8 . . ?
O3 C148 H14D 109.5 . . ?
O3 C148 H14E 109.5 . . ?
H14D C148 H14E 109.5 . . ?
O3 C148 H14F 109.5 . . ?
H14D C148 H14F 109.5 . . ?
H14E C148 H14F 109.5 . . ?
N32 C149 C150 120.6(8) . . ?
N32 C149 H149 119.7 . . ?
C150 C149 H149 119.7 . . ?
C151 C150 C149 121.1(9) . . ?
C151 C150 H150 119.4 . . ?
C149 C150 H150 119.4 . . ?
C150 C151 C152 118.8(9) . . ?
C150 C151 H151 120.6 . . ?
C152 C151 H151 120.6 . . ?
C153 C152 C151 117.5(8) . . ?
C153 C152 H152 121.3 . . ?
C151 C152 H152 121.3 . . ?
N32 C153 C152 123.7(8) . . ?
N32 C153 H153 118.1 . . ?
C152 C153 H153 118.1 . . ?
C163 Pd4 N41 80.9(3) . . ?
C163 Pd4 N42 95.2(3) . . ?
N41 Pd4 N42 173.0(2) . . ?
C163 Pd4 Cl4 172.5(3) . . ?
N41 Pd4 Cl4 93.62(19) . . ?
N42 Pd4 Cl4 90.8(2) . . ?
C165 O4 C168 118.0(8) . . ?
C160 N41 Pd4 110.9(5) . . ?
C160 N41 H41A 109.5 . . ?
Pd4 N41 H41A 109.5 . . ?
C160 N41 H41B 109.5 . . ?
Pd4 N41 H41B 109.5 . . ?
H41A N41 H41B 108.1 . . ?
C173 N42 C169 118.4(7) . . ?
C173 N42 Pd4 120.3(5) . . ?
C169 N42 Pd4 121.2(6) . . ?
C161 C160 N41 112.7(7) . . ?
C161 C160 C162 109.2(7) . . ?
N41 C160 C162 104.0(6) . . ?
C161 C160 H160 110.3 . . ?
N41 C160 H160 110.3 . . ?
C162 C160 H160 110.3 . . ?
C160 C161 H16A 109.5 . . ?
C160 C161 H16B 109.5 . . ?
H16A C161 H16B 109.5 . . ?
C160 C161 H16C 109.5 . . ?
H16A C161 H16C 109.5 . . ?
H16B C161 H16C 109.5 . . ?
C167 C162 C163 120.6(7) . . ?
C167 C162 C160 122.9(7) . . ?
C163 C162 C160 116.1(6) . . ?
C162 C163 C164 117.5(7) . . ?
C162 C163 Pd4 114.6(5) . . ?
C164 C163 Pd4 127.3(6) . . ?
C165 C164 C163 120.9(7) . . ?
C165 C164 H164 119.5 . . ?
C163 C164 H164 119.5 . . ?
C166 C165 C164 121.8(8) . . ?
C166 C165 O4 122.6(8) . . ?
C164 C165 O4 115.6(7) . . ?
C165 C166 C167 118.2(8) . . ?
C165 C166 H166 120.9 . . ?
C167 C166 H166 120.9 . . ?
C162 C167 C166 120.8(8) . . ?
C162 C167 H167 119.6 . . ?
C166 C167 H167 119.6 . . ?
O4 C168 H16D 109.5 . . ?
O4 C168 H16E 109.5 . . ?
H16D C168 H16E 109.5 . . ?
O4 C168 H16F 109.5 . . ?
H16D C168 H16F 109.5 . . ?
H16E C168 H16F 109.5 . . ?
N42 C169 C170 122.1(8) . . ?
N42 C169 H169 118.9 . . ?
C170 C169 H169 118.9 . . ?
C171 C170 C169 117.9(7) . . ?
C171 C170 H170 121.1 . . ?
C169 C170 H170 121.1 . . ?
C172 C171 C170 119.1(8) . . ?
C172 C171 H171 120.5 . . ?
C170 C171 H171 120.5 . . ?
C171 C172 C173 119.7(8) . . ?
C171 C172 H172 120.2 . . ?
C173 C172 H172 120.2 . . ?
N42 C173 C172 122.3(7) . . ?
N42 C173 H173 118.8 . . ?
C172 C173 H173 118.8 . . ?
C183 Pd5 N52 94.6(3) . . ?
C183 Pd5 N51 81.0(3) . . ?
N52 Pd5 N51 171.9(2) . . ?
C183 Pd5 Cl5 171.7(3) . . ?
N52 Pd5 Cl5 91.4(2) . . ?
N51 Pd5 Cl5 93.74(18) . . ?
C185 O5 C188 114.6(7) . . ?
C180 N51 Pd5 108.6(5) . . ?
C180 N51 H51A 110.0 . . ?
Pd5 N51 H51A 110.0 . . ?
C180 N51 H51B 110.0 . . ?
Pd5 N51 H51B 110.0 . . ?
H51A N51 H51B 108.4 . . ?
C193 N52 C189 118.4(7) . . ?
C193 N52 Pd5 121.7(6) . . ?
C189 N52 Pd5 119.4(5) . . ?
C181 C180 N51 109.8(7) . . ?
C181 C180 C182 114.2(7) . . ?
N51 C180 C182 104.6(5) . . ?
C181 C180 H180 109.3 . . ?
N51 C180 H180 109.3 . . ?
C182 C180 H180 109.3 . . ?
C180 C181 H18A 109.5 . . ?
C180 C181 H18B 109.5 . . ?
H18A C181 H18B 109.5 . . ?
C180 C181 H18C 109.5 . . ?
H18A C181 H18C 109.5 . . ?
H18B C181 H18C 109.5 . . ?
C187 C182 C183 119.5(7) . . ?
C187 C182 C180 125.0(6) . . ?
C183 C182 C180 115.4(6) . . ?
C184 C183 C182 118.1(7) . . ?
C184 C183 Pd5 127.5(5) . . ?
C182 C183 Pd5 114.3(5) . . ?
C183 C184 C185 120.4(7) . . ?
C183 C184 H184 119.8 . . ?
C185 C184 H184 119.8 . . ?
C186 C185 C184 121.5(7) . . ?
C186 C185 O5 124.2(7) . . ?
C184 C185 O5 114.2(7) . . ?
C185 C186 C187 118.7(8) . . ?
C185 C186 H186 120.7 . . ?
C187 C186 H186 120.7 . . ?
C186 C187 C182 121.7(7) . . ?
C186 C187 H187 119.2 . . ?
C182 C187 H187 119.2 . . ?
O5 C188 H18D 109.5 . . ?
O5 C188 H18E 109.5 . . ?
H18D C188 H18E 109.5 . . ?
O5 C188 H18F 109.5 . . ?
H18D C188 H18F 109.5 . . ?
H18E C188 H18F 109.5 . . ?
N52 C189 C190 121.1(8) . . ?
N52 C189 H189 119.5 . . ?
C190 C189 H189 119.5 . . ?
C191 C190 C189 118.3(9) . . ?
C191 C190 H190 120.8 . . ?
C189 C190 H190 120.8 . . ?
C190 C191 C192 122.2(9) . . ?
C190 C191 H191 118.9 . . ?
C192 C191 H191 118.9 . . ?
C191 C192 C193 116.8(8) . . ?
C191 C192 H192 121.6 . . ?
C193 C192 H192 121.6 . . ?
N52 C193 C192 123.1(8) . . ?
N52 C193 H193 118.5 . . ?
C192 C193 H193 118.5 . . ?
C203 Pd6 N62 93.4(3) . . ?
C203 Pd6 N61 81.3(3) . . ?
N62 Pd6 N61 174.7(3) . . ?
C203 Pd6 Cl6 174.1(2) . . ?
N62 Pd6 Cl6 91.93(19) . . ?
N61 Pd6 Cl6 93.34(19) . . ?
C208 O6 C205 110.0(8) . . ?
C200 N61 Pd6 113.1(5) . . ?
C200 N61 H61A 109.0 . . ?
Pd6 N61 H61A 109.0 . . ?
C200 N61 H61B 109.0 . . ?
Pd6 N61 H61B 109.0 . . ?
H61A N61 H61B 107.8 . . ?
C213 N62 C209 116.0(7) . . ?
C213 N62 Pd6 124.4(5) . . ?
C209 N62 Pd6 119.5(5) . . ?
C201 C200 N61 110.5(7) . . ?
C201 C200 C202 109.2(8) . . ?
N61 C200 C202 103.9(6) . . ?
C201 C200 H200 111.0 . . ?
N61 C200 H200 111.0 . . ?
C202 C200 H200 111.0 . . ?
C200 C201 H20A 109.5 . . ?
C200 C201 H20B 109.5 . . ?
H20A C201 H20B 109.5 . . ?
C200 C201 H20C 109.5 . . ?
H20A C201 H20C 109.5 . . ?
H20B C201 H20C 109.5 . . ?
C207 C202 C203 124.6(7) . . ?
C207 C202 C200 117.8(7) . . ?
C203 C202 C200 117.6(6) . . ?
C202 C203 C204 117.3(7) . . ?
C202 C203 Pd6 114.8(5) . . ?
C204 C203 Pd6 127.6(6) . . ?
C205 C204 C203 114.7(7) . . ?
C205 C204 H204 122.7 . . ?
C203 C204 H204 122.7 . . ?
C206 C205 O6 109.1(7) . . ?
C206 C205 C204 127.1(8) . . ?
O6 C205 C204 123.8(8) . . ?
C205 C206 C207 119.1(8) . . ?
C205 C206 H206 120.4 . . ?
C207 C206 H206 120.4 . . ?
C206 C207 C202 117.1(8) . . ?
C206 C207 H207 121.5 . . ?
C202 C207 H207 121.5 . . ?
O6 C208 H20D 109.5 . . ?
O6 C208 H20E 109.5 . . ?
H20D C208 H20E 109.5 . . ?
O6 C208 H20F 109.5 . . ?
H20D C208 H20F 109.5 . . ?
H20E C208 H20F 109.5 . . ?
N62 C209 C210 122.4(8) . . ?
N62 C209 H209 118.8 . . ?
C210 C209 H209 118.8 . . ?
C211 C210 C209 120.6(8) . . ?
C211 C210 H210 119.7 . . ?
C209 C210 H210 119.7 . . ?
C210 C211 C212 117.6(8) . . ?
C210 C211 H211 121.2 . . ?
C212 C211 H211 121.2 . . ?
C213 C212 C211 118.6(8) . . ?
C213 C212 H212 120.7 . . ?
C211 C212 H212 120.7 . . ?
N62 C213 C212 124.5(8) . . ?
N62 C213 H213 117.8 . . ?
C212 C213 H213 117.8 . . ?
C223 Pd7 N72 91.9(3) . . ?
C223 Pd7 N71 81.9(3) . . ?
N72 Pd7 N71 173.1(3) . . ?
C223 Pd7 Cl7 176.1(2) . . ?
N72 Pd7 Cl7 90.94(19) . . ?
N71 Pd7 Cl7 95.38(18) . . ?
C225 O7 C228 117.9(7) . . ?
C220 N71 Pd7 110.8(5) . . ?
C220 N71 H71A 109.5 . . ?
Pd7 N71 H71A 109.5 . . ?
C220 N71 H71B 109.5 . . ?
Pd7 N71 H71B 109.5 . . ?
H71A N71 H71B 108.1 . . ?
C229 N72 C233 120.0(7) . . ?
C229 N72 Pd7 120.8(5) . . ?
C233 N72 Pd7 118.6(5) . . ?
C221 C220 C222 116.7(8) . . ?
C221 C220 N71 108.2(7) . . ?
C222 C220 N71 107.3(6) . . ?
C221 C220 H220 108.1 . . ?
C222 C220 H220 108.1 . . ?
N71 C220 H220 108.1 . . ?
C220 C221 H22A 109.5 . . ?
C220 C221 H22B 109.5 . . ?
H22A C221 H22B 109.5 . . ?
C220 C221 H22C 109.5 . . ?
H22A C221 H22C 109.5 . . ?
H22B C221 H22C 109.5 . . ?
C223 C222 C227 119.3(7) . . ?
C223 C222 C220 116.5(6) . . ?
C227 C222 C220 124.2(6) . . ?
C222 C223 C224 117.9(7) . . ?
C222 C223 Pd7 115.7(5) . . ?
C224 C223 Pd7 126.3(5) . . ?
C223 C224 C225 123.3(7) . . ?
C223 C224 H224 118.3 . . ?
C225 C224 H224 118.3 . . ?
C226 C225 O7 125.1(7) . . ?
C226 C225 C224 118.2(7) . . ?
O7 C225 C224 116.5(7) . . ?
C225 C226 C227 121.2(7) . . ?
C225 C226 H226 119.4 . . ?
C227 C226 H226 119.4 . . ?
C226 C227 C222 119.8(7) . . ?
C226 C227 H227 120.1 . . ?
C222 C227 H227 120.1 . . ?
O7 C228 H22D 109.5 . . ?
O7 C228 H22E 109.5 . . ?
H22D C228 H22E 109.5 . . ?
O7 C228 H22F 109.5 . . ?
H22D C228 H22F 109.5 . . ?
H22E C228 H22F 109.5 . . ?
N72 C229 C230 121.4(8) . . ?
N72 C229 H229 119.3 . . ?
C230 C229 H229 119.3 . . ?
C231 C230 C229 117.3(8) . . ?
C231 C230 H230 121.3 . . ?
C229 C230 H230 121.3 . . ?
C230 C231 C232 120.1(8) . . ?
C230 C231 H231 119.9 . . ?
C232 C231 H231 119.9 . . ?
C233 C232 C231 120.2(8) . . ?
C233 C232 H232 119.9 . . ?
C231 C232 H232 119.9 . . ?
N72 C233 C232 120.4(8) . . ?
N72 C233 H233 119.8 . . ?
C232 C233 H233 119.8 . . ?
C243 Pd8 N82 92.0(3) . . ?
C243 Pd8 N81 83.5(3) . . ?
N82 Pd8 N81 175.4(3) . . ?
C243 Pd8 Cl8 174.9(3) . . ?
N82 Pd8 Cl8 91.7(2) . . ?
N81 Pd8 Cl8 92.9(2) . . ?
C245 O8 C248 117.0(8) . . ?
C240 N81 Pd8 108.6(6) . . ?
C240 N81 H81A 110.0 . . ?
Pd8 N81 H81A 110.0 . . ?
C240 N81 H81B 110.0 . . ?
Pd8 N81 H81B 110.0 . . ?
H81A N81 H81B 108.3 . . ?
C249 N82 C253 117.6(8) . . ?
C249 N82 Pd8 121.4(6) . . ?
C253 N82 Pd8 120.9(6) . . ?
C241 C240 C242 114.6(8) . . ?
C241 C240 N81 113.4(8) . . ?
C242 C240 N81 107.8(7) . . ?
C241 C240 H240 106.9 . . ?
C242 C240 H240 106.9 . . ?
N81 C240 H240 106.9 . . ?
C240 C241 H24A 109.5 . . ?
C240 C241 H24B 109.5 . . ?
H24A C241 H24B 109.5 . . ?
C240 C241 H24C 109.5 . . ?
H24A C241 H24C 109.5 . . ?
H24B C241 H24C 109.5 . . ?
C247 C242 C243 119.1(7) . . ?
C247 C242 C240 123.5(8) . . ?
C243 C242 C240 117.4(8) . . ?
C244 C243 C242 119.9(7) . . ?
C244 C243 Pd8 126.5(6) . . ?
C242 C243 Pd8 113.4(5) . . ?
C245 C244 C243 119.4(8) . . ?
C245 C244 H244 120.3 . . ?
C243 C244 H244 120.3 . . ?
C246 C245 O8 117.2(8) . . ?
C246 C245 C244 120.2(8) . . ?
O8 C245 C244 122.5(7) . . ?
C245 C246 C247 121.1(9) . . ?
C245 C246 H246 119.5 . . ?
C247 C246 H246 119.5 . . ?
C246 C247 C242 120.0(9) . . ?
C246 C247 H247 120.0 . . ?
C242 C247 H247 120.0 . . ?
O8 C248 H24D 109.5 . . ?
O8 C248 H24E 109.5 . . ?
H24D C248 H24E 109.5 . . ?
O8 C248 H24F 109.5 . . ?
H24D C248 H24F 109.5 . . ?
H24E C248 H24F 109.5 . . ?
N82 C249 C250 122.6(9) . . ?
N82 C249 H249 118.7 . . ?
C250 C249 H249 118.7 . . ?
C251 C250 C249 118.3(10) . . ?
C251 C250 H250 120.9 . . ?
C249 C250 H250 120.9 . . ?
C250 C251 C252 120.3(10) . . ?
C250 C251 H251 119.8 . . ?
C252 C251 H251 119.8 . . ?
C251 C252 C253 117.2(9) . . ?
C251 C252 H252 121.4 . . ?
C253 C252 H252 121.4 . . ?
N82 C253 C252 123.4(9) . . ?
N82 C253 H253 118.3 . . ?
C252 C253 H253 118.3 . . ?
C263 Pd9 N91 81.5(3) . . ?
C263 Pd9 N92 94.1(3) . . ?
N91 Pd9 N92 175.6(3) . . ?
C263 Pd9 Cl9 175.2(3) . . ?
N91 Pd9 Cl9 93.8(2) . . ?
N92 Pd9 Cl9 90.6(2) . . ?
C265 O9 C268 115.0(8) . . ?
C260 N91 Pd9 113.1(6) . . ?
C260 N91 H91A 109.0 . . ?
Pd9 N91 H91A 109.0 . . ?
C260 N91 H91B 109.0 . . ?
Pd9 N91 H91B 109.0 . . ?
H91A N91 H91B 107.8 . . ?
C269 N92 C273 116.5(7) . . ?
C269 N92 Pd9 124.1(6) . . ?
C273 N92 Pd9 119.4(6) . . ?
C261 C260 N91 110.2(8) . . ?
C261 C260 C262 111.3(8) . . ?
N91 C260 C262 105.7(6) . . ?
C261 C260 H260 109.8 . . ?
N91 C260 H260 109.8 . . ?
C262 C260 H260 109.8 . . ?
C260 C261 H26A 109.5 . . ?
C260 C261 H26B 109.5 . . ?
H26A C261 H26B 109.5 . . ?
C260 C261 H26C 109.5 . . ?
H26A C261 H26C 109.5 . . ?
H26B C261 H26C 109.5 . . ?
C263 C262 C267 120.5(7) . . ?
C263 C262 C260 117.8(7) . . ?
C267 C262 C260 121.7(7) . . ?
C262 C263 C264 119.1(7) . . ?
C262 C263 Pd9 114.1(5) . . ?
C264 C263 Pd9 126.7(6) . . ?
C265 C264 C263 119.3(8) . . ?
C265 C264 H264 120.4 . . ?
C263 C264 H264 120.4 . . ?
C266 C265 O9 114.9(8) . . ?
C266 C265 C264 120.3(8) . . ?
O9 C265 C264 124.7(8) . . ?
C267 C266 C265 121.1(8) . . ?
C267 C266 H266 119.4 . . ?
C265 C266 H266 119.4 . . ?
C266 C267 C262 119.7(8) . . ?
C266 C267 H267 120.2 . . ?
C262 C267 H267 120.2 . . ?
O9 C268 H26D 109.5 . . ?
O9 C268 H26E 109.5 . . ?
H26D C268 H26E 109.5 . . ?
O9 C268 H26F 109.5 . . ?
H26D C268 H26F 109.5 . . ?
H26E C268 H26F 109.5 . . ?
N92 C269 C270 122.6(8) . . ?
N92 C269 H269 118.7 . . ?
C270 C269 H269 118.7 . . ?
C271 C270 C269 120.2(9) . . ?
C271 C270 H270 119.9 . . ?
C269 C270 H270 119.9 . . ?
C270 C271 C272 118.5(9) . . ?
C270 C271 H271 120.8 . . ?
C272 C271 H271 120.8 . . ?
C273 C272 C271 117.9(8) . . ?
C273 C272 H272 121.1 . . ?
C271 C272 H272 121.1 . . ?
N92 C273 C272 124.3(8) . . ?
N92 C273 H273 117.9 . . ?
C272 C273 H273 117.9 . . ?
C283 Pd10 N102 96.3(3) . . ?
C283 Pd10 N101 82.4(3) . . ?
N102 Pd10 N101 178.3(3) . . ?
C283 Pd10 Cl10 175.1(2) . . ?
N102 Pd10 Cl10 88.48(17) . . ?
N101 Pd10 Cl10 92.83(18) . . ?
C285 O10 C288 116.3(6) . . ?
C280 N101 Pd10 111.9(4) . . ?
C280 N101 H10G 109.2 . . ?
Pd10 N101 H10G 109.2 . . ?
C280 N101 H10H 109.2 . . ?
Pd10 N101 H10H 109.2 . . ?
H10G N101 H10H 107.9 . . ?
C289 N102 C293 117.0(6) . . ?
C289 N102 Pd10 119.4(5) . . ?
C293 N102 Pd10 122.9(5) . . ?
C281 C280 C282 111.7(7) . . ?
C281 C280 N101 111.6(6) . . ?
C282 C280 N101 104.8(6) . . ?
C281 C280 H280 109.5 . . ?
C282 C280 H280 109.5 . . ?
N101 C280 H280 109.5 . . ?
C280 C281 H28A 109.5 . . ?
C280 C281 H28B 109.5 . . ?
H28A C281 H28B 109.5 . . ?
C280 C281 H28C 109.5 . . ?
H28A C281 H28C 109.5 . . ?
H28B C281 H28C 109.5 . . ?
C287 C282 C283 119.0(6) . . ?
C287 C282 C280 121.8(6) . . ?
C283 C282 C280 119.2(6) . . ?
C284 C283 C282 121.4(6) . . ?
C284 C283 Pd10 125.9(5) . . ?
C282 C283 Pd10 112.7(5) . . ?
C285 C284 C283 118.6(7) . . ?
C285 C284 H284 120.7 . . ?
C283 C284 H284 120.7 . . ?
C284 C285 C286 120.7(7) . . ?
C284 C285 O10 124.3(6) . . ?
C286 C285 O10 114.9(6) . . ?
C287 C286 C285 121.2(7) . . ?
C287 C286 H286 119.4 . . ?
C285 C286 H286 119.4 . . ?
C286 C287 C282 119.1(7) . . ?
C286 C287 H287 120.5 . . ?
C282 C287 H287 120.5 . . ?
O10 C288 H28D 109.5 . . ?
O10 C288 H28E 109.5 . . ?
H28D C288 H28E 109.5 . . ?
O10 C288 H28F 109.5 . . ?
H28D C288 H28F 109.5 . . ?
H28E C288 H28F 109.5 . . ?
N102 C289 C290 123.1(7) . . ?
N102 C289 H289 118.5 . . ?
C290 C289 H289 118.5 . . ?
C291 C290 C289 119.5(7) . . ?
C291 C290 H290 120.2 . . ?
C289 C290 H290 120.2 . . ?
C290 C291 C292 117.2(7) . . ?
C290 C291 H291 121.4 . . ?
C292 C291 H291 121.4 . . ?
C293 C292 C291 120.9(7) . . ?
C293 C292 H292 119.5 . . ?
C291 C292 H292 119.5 . . ?
N102 C293 C292 122.0(7) . . ?
N102 C293 H293 119.0 . . ?
C292 C293 H293 119.0 . . ?
C303 Pd11 N111 81.7(3) . . ?
C303 Pd11 N112 95.2(3) . . ?
N111 Pd11 N112 176.4(3) . . ?
C303 Pd11 Cl11 172.7(2) . . ?
N111 Pd11 Cl11 91.1(2) . . ?
N112 Pd11 Cl11 91.9(2) . . ?
C305 O11 C308 121.8(8) . . ?
C300 N111 Pd11 108.7(5) . . ?
C300 N111 H11C 110.0 . . ?
Pd11 N111 H11C 110.0 . . ?
C300 N111 H11D 110.0 . . ?
Pd11 N111 H11D 110.0 . . ?
H11C N111 H11D 108.3 . . ?
C309 N112 C313 115.4(8) . . ?
C309 N112 Pd11 122.4(6) . . ?
C313 N112 Pd11 122.1(6) . . ?
C301 C300 C302 114.6(6) . . ?
C301 C300 N111 110.4(6) . . ?
C302 C300 N111 105.9(5) . . ?
C301 C300 H300 108.6 . . ?
C302 C300 H300 108.6 . . ?
N111 C300 H300 108.6 . . ?
C300 C301 H30A 109.5 . . ?
C300 C301 H30B 109.5 . . ?
H30A C301 H30B 109.5 . . ?
C300 C301 H30C 109.5 . . ?
H30A C301 H30C 109.5 . . ?
H30B C301 H30C 109.5 . . ?
C307 C302 C303 120.6(7) . . ?
C307 C302 C300 124.7(6) . . ?
C303 C302 C300 114.6(6) . . ?
C304 C303 C302 118.2(7) . . ?
C304 C303 Pd11 127.0(6) . . ?
C302 C303 Pd11 114.8(5) . . ?
C305 C304 C303 120.2(7) . . ?
C305 C304 H304 119.9 . . ?
C303 C304 H304 119.9 . . ?
C306 C305 O11 116.4(8) . . ?
C306 C305 C304 120.4(7) . . ?
O11 C305 C304 123.0(8) . . ?
C305 C306 C307 120.5(8) . . ?
C305 C306 H306 119.7 . . ?
C307 C306 H306 119.7 . . ?
C302 C307 C306 119.9(8) . . ?
C302 C307 H307 120.1 . . ?
C306 C307 H307 120.1 . . ?
O11 C308 H30D 109.5 . . ?
O11 C308 H30E 109.5 . . ?
H30D C308 H30E 109.5 . . ?
O11 C308 H30F 109.5 . . ?
H30D C308 H30F 109.5 . . ?
H30E C308 H30F 109.5 . . ?
N112 C309 C310 122.4(8) . . ?
N112 C309 H309 118.8 . . ?
C310 C309 H309 118.8 . . ?
C311 C310 C309 120.7(9) . . ?
C311 C310 H310 119.6 . . ?
C309 C310 H310 119.6 . . ?
C310 C311 C312 117.1(9) . . ?
C310 C311 H311 121.4 . . ?
C312 C311 H311 121.4 . . ?
C313 C312 C311 118.9(9) . . ?
C313 C312 H312 120.6 . . ?
C311 C312 H312 120.6 . . ?
N112 C313 C312 125.1(9) . . ?
N112 C313 H313 117.4 . . ?
C312 C313 H313 117.4 . . ?
C323 Pd12 N121 82.3(3) . . ?
C323 Pd12 N122 95.1(3) . . ?
N121 Pd12 N122 176.7(3) . . ?
C323 Pd12 Cl12 174.1(2) . . ?
N121 Pd12 Cl12 91.8(2) . . ?
N122 Pd12 Cl12 90.7(2) . . ?
C328 O12 C325 116.5(8) . . ?
C320 N121 Pd12 116.8(6) . . ?
C320 N121 H12A 108.1 . . ?
Pd12 N121 H12A 108.1 . . ?
C320 N121 H12B 108.1 . . ?
Pd12 N121 H12B 108.1 . . ?
H12A N121 H12B 107.3 . . ?
C329 N122 C333 120.6(8) . . ?
C329 N122 Pd12 121.4(6) . . ?
C333 N122 Pd12 117.9(6) . . ?
C321 C320 N121 113.5(9) . . ?
C321 C320 C322 111.6(9) . . ?
N121 C320 C322 105.6(7) . . ?
C321 C320 H320 108.6 . . ?
N121 C320 H320 108.6 . . ?
C322 C320 H320 108.6 . . ?
C320 C321 H32A 109.5 . . ?
C320 C321 H32B 109.5 . . ?
H32A C321 H32B 109.5 . . ?
C320 C321 H32C 109.5 . . ?
H32A C321 H32C 109.5 . . ?
H32B C321 H32C 109.5 . . ?
C327 C322 C323 123.2(8) . . ?
C327 C322 C320 117.5(8) . . ?
C323 C322 C320 118.3(7) . . ?
C322 C323 C324 116.4(7) . . ?
C322 C323 Pd12 114.5(6) . . ?
C324 C323 Pd12 129.0(6) . . ?
C325 C324 C323 119.6(8) . . ?
C325 C324 H324 120.2 . . ?
C323 C324 H324 120.2 . . ?
C326 C325 C324 121.8(8) . . ?
C326 C325 O12 115.5(7) . . ?
C324 C325 O12 122.4(8) . . ?
C325 C326 C327 121.1(8) . . ?
C325 C326 H326 119.5 . . ?
C327 C326 H326 119.5 . . ?
C326 C327 C322 117.7(9) . . ?
C326 C327 H327 121.1 . . ?
C322 C327 H327 121.1 . . ?
O12 C328 H32D 109.5 . . ?
O12 C328 H32E 109.5 . . ?
H32D C328 H32E 109.5 . . ?
O12 C328 H32F 109.5 . . ?
H32D C328 H32F 109.5 . . ?
H32E C328 H32F 109.5 . . ?
N122 C329 C330 120.8(8) . . ?
N122 C329 H329 119.6 . . ?
C330 C329 H329 119.6 . . ?
C331 C330 C329 117.8(9) . . ?
C331 C330 H330 121.1 . . ?
C329 C330 H330 121.1 . . ?
C330 C331 C332 122.2(9) . . ?
C330 C331 H331 118.9 . . ?
C332 C331 H331 118.9 . . ?
C333 C332 C331 117.5(9) . . ?
C333 C332 H332 121.3 . . ?
C331 C332 H332 121.3 . . ?
N122 C333 C332 121.1(8) . . ?
N122 C333 H333 119.5 . . ?
C332 C333 H333 119.5 . . ?
C343 Pd13 N132 94.6(3) . . ?
C343 Pd13 N131 81.3(3) . . ?
N132 Pd13 N131 175.1(3) . . ?
C343 Pd13 Cl13 174.3(3) . . ?
N132 Pd13 Cl13 91.0(2) . . ?
N131 Pd13 Cl13 93.1(2) . . ?
C345 O13 C348 109.7(9) . . ?
C340 N131 Pd13 108.2(5) . . ?
C340 N131 H13A 110.1 . . ?
Pd13 N131 H13A 110.1 . . ?
C340 N131 H13B 110.1 . . ?
Pd13 N131 H13B 110.1 . . ?
H13A N131 H13B 108.4 . . ?
C353 N132 C349 119.4(8) . . ?
C353 N132 Pd13 120.1(7) . . ?
C349 N132 Pd13 119.5(6) . . ?
C341 C340 N131 112.6(8) . . ?
C341 C340 C342 116.8(8) . . ?
N131 C340 C342 106.5(7) . . ?
C341 C340 H340 106.8 . . ?
N131 C340 H340 106.8 . . ?
C342 C340 H340 106.8 . . ?
C340 C341 H34A 109.5 . . ?
C340 C341 H34B 109.5 . . ?
H34A C341 H34B 109.5 . . ?
C340 C341 H34C 109.5 . . ?
H34A C341 H34C 109.5 . . ?
H34B C341 H34C 109.5 . . ?
C343 C342 C347 122.7(8) . . ?
C343 C342 C340 114.8(7) . . ?
C347 C342 C340 122.1(7) . . ?
C342 C343 C344 117.7(8) . . ?
C342 C343 Pd13 116.7(6) . . ?
C344 C343 Pd13 125.4(6) . . ?
C345 C344 C343 118.0(8) . . ?
C345 C344 H344 121.0 . . ?
C343 C344 H344 121.0 . . ?
C346 C345 C344 123.5(9) . . ?
C346 C345 O13 122.2(9) . . ?
C344 C345 O13 114.0(8) . . ?
C345 C346 C347 118.9(9) . . ?
C345 C346 H346 120.6 . . ?
C347 C346 H346 120.6 . . ?
C346 C347 C342 118.0(9) . . ?
C346 C347 H347 121.0 . . ?
C342 C347 H347 121.0 . . ?
O13 C348 H34D 109.5 . . ?
O13 C348 H34E 109.5 . . ?
H34D C348 H34E 109.5 . . ?
O13 C348 H34F 109.5 . . ?
H34D C348 H34F 109.5 . . ?
H34E C348 H34F 109.5 . . ?
N132 C349 C350 119.4(10) . . ?
N132 C349 H349 120.3 . . ?
C350 C349 H349 120.3 . . ?
C351 C350 C349 120.1(10) . . ?
C351 C350 H350 120.0 . . ?
C349 C350 H350 120.0 . . ?
C350 C351 C352 119.9(10) . . ?
C350 C351 H351 120.0 . . ?
C352 C351 H351 120.0 . . ?
C353 C352 C351 116.6(10) . . ?
C353 C352 H352 121.7 . . ?
C351 C352 H352 121.7 . . ?
N132 C353 C352 124.5(10) . . ?
N132 C353 H353 117.7 . . ?
C352 C353 H353 117.7 . . ?
C363 Pd14 N142 95.6(3) . . ?
C363 Pd14 N141 80.9(3) . . ?
N142 Pd14 N141 175.8(3) . . ?
C363 Pd14 Cl14 174.6(3) . . ?
N142 Pd14 Cl14 89.6(2) . . ?
N141 Pd14 Cl14 93.9(2) . . ?
C365 O14 C368 109.1(11) . . ?
C360 N141 Pd14 109.1(5) . . ?
C360 N141 H14G 109.9 . . ?
Pd14 N141 H14G 109.9 . . ?
C360 N141 H14H 109.9 . . ?
Pd14 N141 H14H 109.9 . . ?
H14G N141 H14H 108.3 . . ?
C373 N142 C369 118.8(9) . . ?
C373 N142 Pd14 120.9(7) . . ?
C369 N142 Pd14 120.0(7) . . ?
C361 C360 N141 111.4(8) . . ?
C361 C360 C362 116.0(8) . . ?
N141 C360 C362 104.0(7) . . ?
C361 C360 H360 108.4 . . ?
N141 C360 H360 108.4 . . ?
C362 C360 H360 108.4 . . ?
C360 C361 H36A 109.5 . . ?
C360 C361 H36B 109.5 . . ?
H36A C361 H36B 109.5 . . ?
C360 C361 H36C 109.5 . . ?
H36A C361 H36C 109.5 . . ?
H36B C361 H36C 109.5 . . ?
C363 C362 C367 122.0(8) . . ?
C363 C362 C360 115.6(7) . . ?
C367 C362 C360 122.4(8) . . ?
C362 C363 C364 115.9(8) . . ?
C362 C363 Pd14 116.0(6) . . ?
C364 C363 Pd14 128.1(7) . . ?
C365 C364 C363 119.5(9) . . ?
C365 C364 H364 120.3 . . ?
C363 C364 H364 120.3 . . ?
C366 C365 C364 124.6(9) . . ?
C366 C365 O14 122.2(9) . . ?
C364 C365 O14 112.7(9) . . ?
C365 C366 C367 115.0(10) . . ?
C365 C366 H366 122.5 . . ?
C367 C366 H366 122.5 . . ?
C362 C367 C366 121.7(10) . . ?
C362 C367 H367 119.1 . . ?
C366 C367 H367 119.1 . . ?
O14 C368 H36D 109.5 . . ?
O14 C368 H36E 109.5 . . ?
H36D C368 H36E 109.5 . . ?
O14 C368 H36F 109.5 . . ?
H36D C368 H36F 109.5 . . ?
H36E C368 H36F 109.5 . . ?
N142 C369 C370 121.8(10) . . ?
N142 C369 H369 119.1 . . ?
C370 C369 H369 119.1 . . ?
C371 C370 C369 115.6(10) . . ?
C371 C370 H370 122.2 . . ?
C369 C370 H370 122.2 . . ?
C370 C371 C372 126.0(11) . . ?
C370 C371 H371 117.0 . . ?
C372 C371 H371 117.0 . . ?
C373 C372 C371 113.7(11) . . ?
C373 C372 H372 123.1 . . ?
C371 C372 H372 123.1 . . ?
N142 C373 C372 124.0(11) . . ?
N142 C373 H373 118.0 . . ?
C372 C373 H373 118.0 . . ?
C383 Pd15 N151 80.6(4) . . ?
C383 Pd15 N152 90.9(4) . . ?
N151 Pd15 N152 170.5(4) . . ?
C383 Pd15 Cl15 175.0(3) . . ?
N151 Pd15 Cl15 94.6(3) . . ?
N152 Pd15 Cl15 94.0(3) . . ?
C388 O15 C385 108.2(9) . . ?
C380 N151 Pd15 114.4(6) . . ?
C380 N151 H15A 108.7 . . ?
Pd15 N151 H15A 108.7 . . ?
C380 N151 H15B 108.7 . . ?
Pd15 N151 H15B 108.7 . . ?
H15A N151 H15B 107.6 . . ?
C389 N152 C393 122.0(11) . . ?
C389 N152 Pd15 121.7(8) . . ?
C393 N152 Pd15 116.3(9) . . ?
C381 C380 N151 115.6(10) . . ?
C381 C380 C382 110.8(10) . . ?
N151 C380 C382 106.4(8) . . ?
C381 C380 H380 107.9 . . ?
N151 C380 H380 107.9 . . ?
C382 C380 H380 107.9 . . ?
C380 C381 H38A 109.4 . . ?
C380 C381 H38B 110.0 . . ?
H38A C381 H38B 109.5 . . ?
C380 C381 H38C 109.0 . . ?
H38A C381 H38C 109.5 . . ?
H38B C381 H38C 109.5 . . ?
C383 C382 C387 119.9(9) . . ?
C383 C382 C380 115.1(8) . . ?
C387 C382 C380 125.0(9) . . ?
C382 C383 C384 118.2(9) . . ?
C382 C383 Pd15 118.0(6) . . ?
C384 C383 Pd15 123.8(7) . . ?
C385 C384 C383 121.0(9) . . ?
C385 C384 H384 119.5 . . ?
C383 C384 H384 119.5 . . ?
C386 C385 C384 122.5(9) . . ?
C386 C385 O15 123.1(9) . . ?
C384 C385 O15 114.1(9) . . ?
C385 C386 C387 117.0(10) . . ?
C385 C386 H386 121.5 . . ?
C387 C386 H386 121.5 . . ?
C382 C387 C386 121.1(10) . . ?
C382 C387 H387 119.4 . . ?
C386 C387 H387 119.4 . . ?
O15 C388 H38D 109.5 . . ?
O15 C388 H38E 109.5 . . ?
H38D C388 H38E 109.5 . . ?
O15 C388 H38F 109.5 . . ?
H38D C388 H38F 109.5 . . ?
H38E C388 H38F 109.5 . . ?
N152 C389 C390 121.9(11) . . ?
N152 C389 H389 119.0 . . ?
C390 C389 H389 119.0 . . ?
C391 C390 C389 110.1(12) . . ?
C391 C390 H390 124.9 . . ?
C389 C390 H390 124.9 . . ?
C390 C391 C392 132.5(13) . . ?
C390 C391 H391 113.8 . . ?
C392 C391 H391 113.8 . . ?
C393 C392 C391 115.6(13) . . ?
C393 C392 H392 122.2 . . ?
C391 C392 H392 122.2 . . ?
C392 C393 N152 117.6(14) . . ?
C392 C393 H393 121.2 . . ?
N152 C393 H393 121.2 . . ?
C403 Pd16 N161 81.9(4) . . ?
C403 Pd16 N162 96.6(4) . . ?
N161 Pd16 N162 177.8(4) . . ?
C403 Pd16 Cl16 173.3(3) . . ?
N161 Pd16 Cl16 91.6(3) . . ?
N162 Pd16 Cl16 90.0(3) . . ?
C405 O16 C408 117.2(10) . . ?
C400 N161 Pd16 108.3(6) . . ?
C400 N161 H16G 110.0 . . ?
Pd16 N161 H16G 110.0 . . ?
C400 N161 H16H 110.0 . . ?
Pd16 N161 H16H 110.0 . . ?
H16G N161 H16H 108.4 . . ?
C409 N162 C413 113.3(9) . . ?
C409 N162 Pd16 118.0(8) . . ?
C413 N162 Pd16 128.6(7) . . ?
C401 C400 N161 120.3(11) . . ?
C401 C400 C402 117.1(10) . . ?
N161 C400 C402 105.6(9) . . ?
C401 C400 H400 103.9 . . ?
N161 C400 H400 103.9 . . ?
C402 C400 H400 103.9 . . ?
C400 C401 H40A 109.5 . . ?
C400 C401 H40B 109.5 . . ?
H40A C401 H40B 109.5 . . ?
C400 C401 H40C 109.5 . . ?
H40A C401 H40C 109.5 . . ?
H40B C401 H40C 109.5 . . ?
C407 C402 C403 119.4(9) . . ?
C407 C402 C400 125.3(9) . . ?
C403 C402 C400 114.9(8) . . ?
C404 C403 C402 121.0(9) . . ?
C404 C403 Pd16 126.1(8) . . ?
C402 C403 Pd16 112.8(7) . . ?
C405 C404 C403 118.6(10) . . ?
C405 C404 H404 120.7 . . ?
C403 C404 H404 120.7 . . ?
C404 C405 O16 123.6(10) . . ?
C404 C405 C406 120.2(10) . . ?
O16 C405 C406 116.0(10) . . ?
C407 C406 C405 121.8(11) . . ?
C407 C406 H406 119.1 . . ?
C405 C406 H406 119.1 . . ?
C406 C407 C402 118.3(11) . . ?
C406 C407 H407 120.8 . . ?
C402 C407 H407 120.8 . . ?
O16 C408 H40D 109.5 . . ?
O16 C408 H40E 109.5 . . ?
H40D C408 H40E 109.5 . . ?
O16 C408 H40F 109.5 . . ?
H40D C408 H40F 109.5 . . ?
H40E C408 H40F 109.5 . . ?
N162 C409 C410 123.3(10) . . ?
N162 C409 H409 118.4 . . ?
C410 C409 H409 118.4 . . ?
C411 C410 C409 119.3(10) . . ?
C411 C410 H410 120.3 . . ?
C409 C410 H410 120.3 . . ?
C410 C411 C412 118.6(11) . . ?
C410 C411 H411 120.7 . . ?
C412 C411 H411 120.7 . . ?
C413 C412 C411 116.4(11) . . ?
C413 C412 H412 121.8 . . ?
C411 C412 H412 121.8 . . ?
N162 C413 C412 128.0(11) . . ?
N162 C413 H413 116.0 . . ?
C412 C413 H413 116.0 . . ?

loop_
_geom_bond_atom_site_label_1
_geom_bond_atom_site_label_2
_geom_bond_distance
_geom_bond_site_symmetry_2
_geom_bond_publ_flag
Pd1 C103 1.975(7) . ?
Pd1 N12 2.039(6) . ?
Pd1 N11 2.042(6) . ?
Pd1 Cl1 2.430(2) . ?
O1 C105 1.394(8) . ?
O1 C108 1.424(9) . ?
N11 C100 1.479(8) . ?
N11 H11A 0.9200 . ?
N11 H11B 0.9200 . ?
N12 C109 1.338(8) . ?
N12 C113 1.347(8) . ?
C100 C101 1.500(7) . ?
C100 C102 1.522(8) . ?
C100 H100 1.0000 . ?
C101 H10A 0.9800 . ?
C101 H10B 0.9800 . ?
C101 H10C 0.9800 . ?
C102 C103 1.386(8) . ?
C102 C107 1.386(8) . ?
C103 C104 1.405(8) . ?
C104 C105 1.382(8) . ?
C104 H104 0.9500 . ?
C105 C106 1.362(9) . ?
C106 C107 1.380(9) . ?
C106 H106 0.9500 . ?
C107 H107 0.9500 . ?
C108 H10D 0.9800 . ?
C108 H10E 0.9800 . ?
C108 H10F 0.9800 . ?
C109 C110 1.408(9) . ?
C109 H109 0.9500 . ?
C110 C111 1.341(9) . ?
C110 H110 0.9500 . ?
C111 C112 1.376(9) . ?
C111 H111 0.9500 . ?
C112 C113 1.381(9) . ?
C112 H112 0.9500 . ?
C113 H113 0.9500 . ?
Pd2 C123 1.954(7) . ?
Pd2 N21 2.019(6) . ?
Pd2 N22 2.040(6) . ?
Pd2 Cl2 2.419(2) . ?
O2 C125 1.367(7) . ?
O2 C128 1.428(8) . ?
N21 C120 1.490(9) . ?
N21 H21A 0.9200 . ?
N21 H21B 0.9200 . ?
N22 C129 1.322(8) . ?
N22 C133 1.358(8) . ?
C120 C121 1.446(7) . ?
C120 C122 1.521(9) . ?
C120 H120 1.0000 . ?
C121 H12C 0.9800 . ?
C121 H12D 0.9800 . ?
C121 H12E 0.9800 . ?
C122 C127 1.380(9) . ?
C122 C123 1.406(8) . ?
C123 C124 1.421(8) . ?
C124 C125 1.403(8) . ?
C124 H124 0.9500 . ?
C125 C126 1.355(8) . ?
C126 C127 1.384(9) . ?
C126 H126 0.9500 . ?
C127 H127 0.9500 . ?
C128 H12F 0.9800 . ?
C128 H12G 0.9800 . ?
C128 H12H 0.9800 . ?
C129 C130 1.384(9) . ?
C129 H129 0.9500 . ?
C130 C131 1.374(9) . ?
C130 H130 0.9500 . ?
C131 C132 1.362(9) . ?
C131 H131 0.9500 . ?
C132 C133 1.375(9) . ?
C132 H132 0.9500 . ?
C133 H133 0.9500 . ?
Pd3 C143 1.974(7) . ?
Pd3 N31 2.020(6) . ?
Pd3 N32 2.056(6) . ?
Pd3 Cl3 2.423(2) . ?
O3 C145 1.396(8) . ?
O3 C148 1.421(8) . ?
N31 C140 1.497(7) . ?
N31 H31A 0.9200 . ?
N31 H31B 0.9200 . ?
N32 C153 1.325(8) . ?
N32 C149 1.340(9) . ?
C140 C141 1.506(7) . ?
C140 C142 1.534(8) . ?
C140 H140 1.0000 . ?
C141 H14A 0.9800 . ?
C141 H14B 0.9800 . ?
C141 H14C 0.9800 . ?
C142 C147 1.397(8) . ?
C142 C143 1.397(8) . ?
C143 C144 1.413(8) . ?
C144 C145 1.394(8) . ?
C144 H144 0.9500 . ?
C145 C146 1.369(9) . ?
C146 C147 1.401(9) . ?
C146 H146 0.9500 . ?
C147 H147 0.9500 . ?
C148 H14D 0.9800 . ?
C148 H14E 0.9800 . ?
C148 H14F 0.9800 . ?
C149 C150 1.375(9) . ?
C149 H149 0.9500 . ?
C150 C151 1.334(9) . ?
C150 H150 0.9500 . ?
C151 C152 1.389(10) . ?
C151 H151 0.9500 . ?
C152 C153 1.370(10) . ?
C152 H152 0.9500 . ?
C153 H153 0.9500 . ?
Pd4 C163 1.959(8) . ?
Pd4 N41 2.024(6) . ?
Pd4 N42 2.048(7) . ?
Pd4 Cl4 2.418(2) . ?
O4 C165 1.393(9) . ?
O4 C168 1.428(10) . ?
N41 C160 1.499(8) . ?
N41 H41A 0.9200 . ?
N41 H41B 0.9200 . ?
N42 C173 1.325(9) . ?
N42 C169 1.344(8) . ?
C160 C161 1.483(7) . ?
C160 C162 1.524(9) . ?
C160 H160 1.0000 . ?
C161 H16A 0.9800 . ?
C161 H16B 0.9800 . ?
C161 H16C 0.9800 . ?
C162 C167 1.383(9) . ?
C162 C163 1.400(9) . ?
C163 C164 1.406(9) . ?
C164 C165 1.377(9) . ?
C164 H164 0.9500 . ?
C165 C166 1.359(9) . ?
C166 C167 1.411(9) . ?
C166 H166 0.9500 . ?
C167 H167 0.9500 . ?
C168 H16D 0.9800 . ?
C168 H16E 0.9800 . ?
C168 H16F 0.9800 . ?
C169 C170 1.404(9) . ?
C169 H169 0.9500 . ?
C170 C171 1.379(10) . ?
C170 H170 0.9500 . ?
C171 C172 1.372(9) . ?
C171 H171 0.9500 . ?
C172 C173 1.375(9) . ?
C172 H172 0.9500 . ?
C173 H173 0.9500 . ?
Pd5 C183 1.962(7) . ?
Pd5 N52 2.038(7) . ?
Pd5 N51 2.057(6) . ?
Pd5 Cl5 2.423(2) . ?
O5 C185 1.402(8) . ?
O5 C188 1.402(9) . ?
N51 C180 1.496(8) . ?
N51 H51A 0.9200 . ?
N51 H51B 0.9200 . ?
N52 C193 1.346(8) . ?
N52 C189 1.371(9) . ?
C180 C181 1.476(7) . ?
C180 C182 1.510(9) . ?
C180 H180 1.0000 . ?
C181 H18A 0.9800 . ?
C181 H18B 0.9800 . ?
C181 H18C 0.9800 . ?
C182 C187 1.385(9) . ?
C182 C183 1.412(8) . ?
C183 C184 1.383(9) . ?
C184 C185 1.402(9) . ?
C184 H184 0.9500 . ?
C185 C186 1.350(9) . ?
C186 C187 1.381(9) . ?
C186 H186 0.9500 . ?
C187 H187 0.9500 . ?
C188 H18D 0.9800 . ?
C188 H18E 0.9800 . ?
C188 H18F 0.9800 . ?
C189 C190 1.393(10) . ?
C189 H189 0.9500 . ?
C190 C191 1.358(10) . ?
C190 H190 0.9500 . ?
C191 C192 1.382(10) . ?
C191 H191 0.9500 . ?
C192 C193 1.384(10) . ?
C192 H192 0.9500 . ?
C193 H193 0.9500 . ?
Pd6 C203 1.957(7) . ?
Pd6 N62 1.991(6) . ?
Pd6 N61 2.030(7) . ?
Pd6 Cl6 2.420(2) . ?
O6 C208 1.332(9) . ?
O6 C205 1.379(9) . ?
N61 C200 1.497(8) . ?
N61 H61A 0.9200 . ?
N61 H61B 0.9200 . ?
N62 C213 1.329(8) . ?
N62 C209 1.335(9) . ?
C200 C201 1.469(7) . ?
C200 C202 1.516(9) . ?
C200 H200 1.0000 . ?
C201 H20A 0.9800 . ?
C201 H20B 0.9800 . ?
C201 H20C 0.9800 . ?
C202 C207 1.382(9) . ?
C202 C203 1.398(9) . ?
C203 C204 1.425(9) . ?
C204 C205 1.384(9) . ?
C204 H204 0.9500 . ?
C205 C206 1.343(10) . ?
C206 C207 1.362(10) . ?
C206 H206 0.9500 . ?
C207 H207 0.9500 . ?
C208 H20D 0.9800 . ?
C208 H20E 0.9800 . ?
C208 H20F 0.9800 . ?
C209 C210 1.381(9) . ?
C209 H209 0.9500 . ?
C210 C211 1.344(9) . ?
C210 H210 0.9500 . ?
C211 C212 1.385(10) . ?
C211 H211 0.9500 . ?
C212 C213 1.363(9) . ?
C212 H212 0.9500 . ?
C213 H213 0.9500 . ?
Pd7 C223 1.970(7) . ?
Pd7 N72 2.036(6) . ?
Pd7 N71 2.037(6) . ?
Pd7 Cl7 2.426(2) . ?
O7 C225 1.386(8) . ?
O7 C228 1.408(9) . ?
N71 C220 1.518(8) . ?
N71 H71A 0.9200 . ?
N71 H71B 0.9200 . ?
N72 C229 1.345(8) . ?
N72 C233 1.357(8) . ?
C220 C221 1.461(7) . ?
C220 C222 1.492(9) . ?
C220 H220 1.0000 . ?
C221 H22A 0.9800 . ?
C221 H22B 0.9800 . ?
C221 H22C 0.9800 . ?
C222 C223 1.385(8) . ?
C222 C227 1.424(8) . ?
C223 C224 1.400(9) . ?
C224 C225 1.402(9) . ?
C224 H224 0.9500 . ?
C225 C226 1.339(9) . ?
C226 C227 1.416(9) . ?
C226 H226 0.9500 . ?
C227 H227 0.9500 . ?
C228 H22D 0.9800 . ?
C228 H22E 0.9800 . ?
C228 H22F 0.9800 . ?
C229 C230 1.412(9) . ?
C229 H229 0.9500 . ?
C230 C231 1.375(9) . ?
C230 H230 0.9500 . ?
C231 C232 1.379(9) . ?
C231 H231 0.9500 . ?
C232 C233 1.362(9) . ?
C232 H232 0.9500 . ?
C233 H233 0.9500 . ?
Pd8 C243 1.955(8) . ?
Pd8 N82 2.026(8) . ?
Pd8 N81 2.043(9) . ?
Pd8 Cl8 2.406(3) . ?
O8 C245 1.380(9) . ?
O8 C248 1.412(10) . ?
N81 C240 1.506(10) . ?
N81 H81A 0.9200 . ?
N81 H81B 0.9200 . ?
N82 C249 1.328(10) . ?
N82 C253 1.336(9) . ?
C240 C241 1.475(7) . ?
C240 C242 1.494(9) . ?
C240 H240 1.0000 . ?
C241 H24A 0.9800 . ?
C241 H24B 0.9800 . ?
C241 H24C 0.9800 . ?
C242 C247 1.393(10) . ?
C242 C243 1.394(9) . ?
C243 C244 1.391(9) . ?
C244 C245 1.384(9) . ?
C244 H244 0.9500 . ?
C245 C246 1.358(10) . ?
C246 C247 1.367(10) . ?
C246 H246 0.9500 . ?
C247 H247 0.9500 . ?
C248 H24D 0.9800 . ?
C248 H24E 0.9800 . ?
C248 H24F 0.9800 . ?
C249 C250 1.410(11) . ?
C249 H249 0.9500 . ?
C250 C251 1.345(11) . ?
C250 H250 0.9500 . ?
C251 C252 1.386(11) . ?
C251 H251 0.9500 . ?
C252 C253 1.391(10) . ?
C252 H252 0.9500 . ?
C253 H253 0.9500 . ?
Pd9 C263 1.978(8) . ?
Pd9 N91 2.029(8) . ?
Pd9 N92 2.051(7) . ?
Pd9 Cl9 2.417(3) . ?
O9 C265 1.394(9) . ?
O9 C268 1.406(10) . ?
N91 C260 1.484(9) . ?
N91 H91A 0.9200 . ?
N91 H91B 0.9200 . ?
N92 C269 1.323(9) . ?
N92 C273 1.338(9) . ?
C260 C261 1.471(7) . ?
C260 C262 1.514(9) . ?
C260 H260 1.0000 . ?
C261 H26A 0.9800 . ?
C261 H26B 0.9800 . ?
C261 H26C 0.9800 . ?
C262 C263 1.395(9) . ?
C262 C267 1.398(9) . ?
C263 C264 1.408(9) . ?
C264 C265 1.401(9) . ?
C264 H264 0.9500 . ?
C265 C266 1.373(10) . ?
C266 C267 1.369(10) . ?
C266 H266 0.9500 . ?
C267 H267 0.9500 . ?
C268 H26D 0.9800 . ?
C268 H26E 0.9800 . ?
C268 H26F 0.9800 . ?
C269 C270 1.396(10) . ?
C269 H269 0.9500 . ?
C270 C271 1.336(10) . ?
C270 H270 0.9500 . ?
C271 C272 1.391(10) . ?
C271 H271 0.9500 . ?
C272 C273 1.374(10) . ?
C272 H272 0.9500 . ?
C273 H273 0.9500 . ?
Pd10 C283 1.995(7) . ?
Pd10 N102 2.023(6) . ?
Pd10 N101 2.043(6) . ?
Pd10 Cl10 2.415(2) . ?
O10 C285 1.400(8) . ?
O10 C288 1.415(9) . ?
N101 C280 1.532(8) . ?
N101 H10G 0.9200 . ?
N101 H10H 0.9200 . ?
N102 C289 1.338(8) . ?
N102 C293 1.340(8) . ?
C280 C281 1.500(7) . ?
C280 C282 1.530(9) . ?
C280 H280 1.0000 . ?
C281 H28A 0.9800 . ?
C281 H28B 0.9800 . ?
C281 H28C 0.9800 . ?
C282 C287 1.403(9) . ?
C282 C283 1.416(8) . ?
C283 C284 1.389(8) . ?
C284 C285 1.386(8) . ?
C284 H284 0.9500 . ?
C285 C286 1.394(9) . ?
C286 C287 1.385(9) . ?
C286 H286 0.9500 . ?
C287 H287 0.9500 . ?
C288 H28D 0.9800 . ?
C288 H28E 0.9800 . ?
C288 H28F 0.9800 . ?
C289 C290 1.394(9) . ?
C289 H289 0.9500 . ?
C290 C291 1.359(9) . ?
C290 H290 0.9500 . ?
C291 C292 1.379(9) . ?
C291 H291 0.9500 . ?
C292 C293 1.376(8) . ?
C292 H292 0.9500 . ?
C293 H293 0.9500 . ?
Pd11 C303 1.952(8) . ?
Pd11 N111 2.019(7) . ?
Pd11 N112 2.033(8) . ?
Pd11 Cl11 2.418(3) . ?
O11 C305 1.398(9) . ?
O11 C308 1.447(10) . ?
N111 C300 1.516(8) . ?
N111 H11C 0.9200 . ?
N111 H11D 0.9200 . ?
N112 C309 1.342(9) . ?
N112 C313 1.347(9) . ?
C300 C301 1.494(7) . ?
C300 C302 1.499(8) . ?
C300 H300 1.0000 . ?
C301 H30A 0.9800 . ?
C301 H30B 0.9800 . ?
C301 H30C 0.9800 . ?
C302 C307 1.388(9) . ?
C302 C303 1.414(9) . ?
C303 C304 1.407(9) . ?
C304 C305 1.398(9) . ?
C304 H304 0.9500 . ?
C305 C306 1.373(9) . ?
C306 C307 1.390(9) . ?
C306 H306 0.9500 . ?
C307 H307 0.9500 . ?
C308 H30D 0.9800 . ?
C308 H30E 0.9800 . ?
C308 H30F 0.9800 . ?
C309 C310 1.392(10) . ?
C309 H309 0.9500 . ?
C310 C311 1.364(10) . ?
C310 H310 0.9500 . ?
C311 C312 1.382(10) . ?
C311 H311 0.9500 . ?
C312 C313 1.363(10) . ?
C312 H312 0.9500 . ?
C313 H313 0.9500 . ?
Pd12 C323 1.964(8) . ?
Pd12 N121 1.991(8) . ?
Pd12 N122 2.041(7) . ?
Pd12 Cl12 2.408(3) . ?
O12 C328 1.387(10) . ?
O12 C325 1.403(9) . ?
N121 C320 1.505(9) . ?
N121 H12A 0.9200 . ?
N121 H12B 0.9200 . ?
N122 C329 1.335(9) . ?
N122 C333 1.362(8) . ?
C320 C321 1.442(7) . ?
C320 C322 1.520(9) . ?
C320 H320 1.0000 . ?
C321 H32A 0.9800 . ?
C321 H32B 0.9800 . ?
C321 H32C 0.9800 . ?
C322 C327 1.407(10) . ?
C322 C323 1.409(9) . ?
C323 C324 1.424(9) . ?
C324 C325 1.396(9) . ?
C324 H324 0.9500 . ?
C325 C326 1.365(9) . ?
C326 C327 1.378(10) . ?
C326 H326 0.9500 . ?
C327 H327 0.9500 . ?
C328 H32D 0.9800 . ?
C328 H32E 0.9800 . ?
C328 H32F 0.9800 . ?
C329 C330 1.398(10) . ?
C329 H329 0.9500 . ?
C330 C331 1.358(10) . ?
C330 H330 0.9500 . ?
C331 C332 1.385(10) . ?
C331 H331 0.9500 . ?
C332 C333 1.373(10) . ?
C332 H332 0.9500 . ?
C333 H333 0.9500 . ?
Pd13 C343 1.913(8) . ?
Pd13 N132 2.031(7) . ?
Pd13 N131 2.050(7) . ?
Pd13 Cl13 2.414(3) . ?
O13 C345 1.402(9) . ?
O13 C348 1.457(11) . ?
N131 C340 1.497(9) . ?
N131 H13A 0.9200 . ?
N131 H13B 0.9200 . ?
N132 C353 1.323(10) . ?
N132 C349 1.364(10) . ?
C340 C341 1.463(7) . ?
C340 C342 1.502(9) . ?
C340 H340 1.0000 . ?
C341 H34A 0.9800 . ?
C341 H34B 0.9800 . ?
C341 H34C 0.9800 . ?
C342 C343 1.380(9) . ?
C342 C347 1.392(10) . ?
C343 C344 1.405(9) . ?
C344 C345 1.387(10) . ?
C344 H344 0.9500 . ?
C345 C346 1.350(10) . ?
C346 C347 1.377(10) . ?
C346 H346 0.9500 . ?
C347 H347 0.9500 . ?
C348 H34D 0.9800 . ?
C348 H34E 0.9800 . ?
C348 H34F 0.9800 . ?
C349 C350 1.410(10) . ?
C349 H349 0.9500 . ?
C350 C351 1.374(11) . ?
C350 H350 0.9500 . ?
C351 C352 1.401(11) . ?
C351 H351 0.9500 . ?
C352 C353 1.384(10) . ?
C352 H352 0.9500 . ?
C353 H353 0.9500 . ?
Pd14 C363 1.907(9) . ?
Pd14 N142 2.035(7) . ?
Pd14 N141 2.040(7) . ?
Pd14 Cl14 2.401(3) . ?
O14 C365 1.436(10) . ?
O14 C368 1.466(12) . ?
N141 C360 1.504(9) . ?
N141 H14G 0.9200 . ?
N141 H14H 0.9200 . ?
N142 C373 1.319(11) . ?
N142 C369 1.363(10) . ?
C360 C361 1.468(7) . ?
C360 C362 1.519(9) . ?
C360 H360 1.0000 . ?
C361 H36A 0.9800 . ?
C361 H36B 0.9800 . ?
C361 H36C 0.9800 . ?
C362 C363 1.389(10) . ?
C362 C367 1.389(10) . ?
C363 C364 1.427(10) . ?
C364 C365 1.391(10) . ?
C364 H364 0.9500 . ?
C365 C366 1.350(11) . ?
C366 C367 1.402(11) . ?
C366 H366 0.9500 . ?
C367 H367 0.9500 . ?
C368 H36D 0.9800 . ?
C368 H36E 0.9800 . ?
C368 H36F 0.9800 . ?
C369 C370 1.418(10) . ?
C369 H369 0.9500 . ?
C370 C371 1.316(11) . ?
C370 H370 0.9500 . ?
C371 C372 1.401(11) . ?
C371 H371 0.9500 . ?
C372 C373 1.397(11) . ?
C372 H372 0.9500 . ?
C373 H373 0.9500 . ?
Pd15 C383 1.958(10) . ?
Pd15 N151 2.019(9) . ?
Pd15 N152 2.053(9) . ?
Pd15 Cl15 2.423(4) . ?
O15 C388 1.395(11) . ?
O15 C385 1.427(9) . ?
N151 C380 1.494(11) . ?
N151 H15A 0.9200 . ?
N151 H15B 0.9200 . ?
N152 C389 1.370(11) . ?
N152 C393 1.437(17) . ?
C380 C381 1.467(8) . ?
C380 C382 1.541(10) . ?
C380 H380 1.0000 . ?
C381 H38A 0.9800 . ?
C381 H38B 0.9801 . ?
C381 H38C 0.9800 . ?
C382 C383 1.373(10) . ?
C382 C387 1.389(11) . ?
C383 C384 1.395(10) . ?
C384 C385 1.371(10) . ?
C384 H384 0.9500 . ?
C385 C386 1.337(11) . ?
C386 C387 1.427(11) . ?
C386 H386 0.9500 . ?
C387 H387 0.9500 . ?
C388 H38D 0.9800 . ?
C388 H38E 0.9800 . ?
C388 H38F 0.9800 . ?
C389 C390 1.411(11) . ?
C389 H389 0.9500 . ?
C390 C391 1.351(12) . ?
C390 H390 0.9500 . ?
C391 C392 1.375(12) . ?
C391 H391 0.9500 . ?
C392 C393 1.338(17) . ?
C392 H392 0.9500 . ?
C393 H393 0.9500 . ?
Pd16 C403 1.991(10) . ?
Pd16 N161 2.012(9) . ?
Pd16 N162 2.021(8) . ?
Pd16 Cl16 2.444(4) . ?
O16 C405 1.391(10) . ?
O16 C408 1.429(12) . ?
N161 C400 1.499(11) . ?
N161 H16G 0.9200 . ?
N161 H16H 0.9200 . ?
N162 C409 1.330(10) . ?
N162 C413 1.334(11) . ?
C400 C401 1.461(8) . ?
C400 C402 1.529(10) . ?
C400 H400 1.0000 . ?
C401 H40A 0.9800 . ?
C401 H40B 0.9800 . ?
C401 H40C 0.9800 . ?
C402 C407 1.398(11) . ?
C402 C403 1.410(11) . ?
C403 C404 1.394(10) . ?
C404 C405 1.389(11) . ?
C404 H404 0.9500 . ?
C405 C406 1.393(11) . ?
C406 C407 1.384(11) . ?
C406 H406 0.9500 . ?
C407 H407 0.9500 . ?
C408 H40D 0.9800 . ?
C408 H40E 0.9800 . ?
C408 H40F 0.9800 . ?
C409 C410 1.400(11) . ?
C409 H409 0.9500 . ?
C410 C411 1.356(11) . ?
C410 H410 0.9500 . ?
C411 C412 1.379(11) . ?
C411 H411 0.9500 . ?
C412 C413 1.354(11) . ?
C412 H412 0.9500 . ?
C413 H413 0.9500 . ?
